data_7116168
loop_
_publ_author_name
'Byron J. Truscott'
'Fady Nahra'
'Alexandra M. Z. Slawin'
'David B. Cordes'
'Steven P. Nolan'

_publ_section_title
;
 Fluoride, bifluoride and trifluoromethyl complexes of iridium(I) and
 rhodium(I)
;
_journal_name_full Chem.Commun.
_journal_page_first 62
_journal_paper_doi 10.1039/C4cc07772E
_journal_volume 51
_journal_year 2015
_chemical_formula_moiety 'C35 H49 F2 Ir N2'
_chemical_formula_sum 'C35 H49 F2 Ir N2'
_chemical_formula_weight 728.00
_space_group_IT_number 14
_symmetry_cell_setting monoclinic
_symmetry_Int_Tables_number 14
_symmetry_space_group_name_Hall '-P 2ybc'
_symmetry_space_group_name_H-M 'P 1 21/c 1'
_atom_sites_solution_hydrogens geom
_atom_sites_solution_primary direct
_atom_sites_solution_secondary difmap
_cell_angle_alpha 90.0000
_cell_angle_beta 104.8280(19)
_cell_angle_gamma 90.0000
_cell_formula_units_Z 8
_cell_length_a 20.4091(18)
_cell_length_b 16.5631(12)
_cell_length_c 20.0077(18)
_cell_measurement_reflns_used 16498
_cell_measurement_temperature 93
_cell_measurement_theta_max 25.35
_cell_measurement_theta_min 2.06
_cell_volume 6538.1(10)
_computing_cell_refinement 'CrystalClear-SM Expert 2.1 b29'
_computing_data_collection 'CrystalClear-SM Expert 2.1 b29 (Rigaku, 2013)'
_computing_data_reduction 'CrystalClear-SM Expert 2.1 b29'
_computing_molecular_graphics 'CrystalStructure 4.1'
_computing_publication_material 'CrystalStructure 4.1 (Rigaku, 2013)'
_computing_structure_refinement 'SHELXL-2013 (Sheldrick, 2013)'
_computing_structure_solution 'SIR2011 (Burla, et al., 2012)'
_diffrn_ambient_temperature 93
_diffrn_detector_area_resol_mean 5.811
_diffrn_measured_fraction_theta_full 0.994
_diffrn_measured_fraction_theta_max 0.993
_diffrn_measurement_device_type 'Rigaku XtaLAB P200'
_diffrn_measurement_method \w
_diffrn_radiation_type 'Mo K\a'
_diffrn_radiation_wavelength 0.71075
_diffrn_reflns_av_R_equivalents 0.0433
_diffrn_reflns_Laue_measured_fraction_full 0.994
_diffrn_reflns_Laue_measured_fraction_max 0.993
_diffrn_reflns_limit_h_max 24
_diffrn_reflns_limit_h_min -24
_diffrn_reflns_limit_k_max 19
_diffrn_reflns_limit_k_min -19
_diffrn_reflns_limit_l_max 24
_diffrn_reflns_limit_l_min -22
_diffrn_reflns_number 53812
_diffrn_reflns_point_group_measured_fraction_full 0.994
_diffrn_reflns_point_group_measured_fraction_max 0.993
_diffrn_reflns_theta_full 25.000
_diffrn_reflns_theta_max 25.356
_diffrn_reflns_theta_min 2.060
_diffrn_standards_number 0
_exptl_absorpt_coefficient_mu 4.132
_exptl_absorpt_correction_T_max 0.813
_exptl_absorpt_correction_T_min 0.656
_exptl_absorpt_correction_type multi-scan
_exptl_absorpt_process_details 'REQAB (Rigaku, 1998)'
_exptl_crystal_colour yellow
_exptl_crystal_density_diffrn 1.479
_exptl_crystal_density_method 'not measured'
_exptl_crystal_description prism
_exptl_crystal_F_000 2944.00
_exptl_crystal_size_max 0.150
_exptl_crystal_size_mid 0.080
_exptl_crystal_size_min 0.050
_refine_diff_density_max 2.70
_refine_diff_density_min -1.07
_refine_ls_extinction_method none
_refine_ls_goodness_of_fit_ref 1.204
_refine_ls_hydrogen_treatment mixed
_refine_ls_number_parameters 745
_refine_ls_number_reflns 11908
_refine_ls_number_restraints 14
_refine_ls_R_factor_gt 0.0253
_refine_ls_shift/su_max 0.001
_refine_ls_structure_factor_coef Fsqd
_refine_ls_weighting_details 'w = 1/[\s^2^(Fo^2^)+(0.0407P)^2^+0.0000P] where P=(Fo^2^+2Fc^2^)/3'
_refine_ls_weighting_scheme calc
_refine_ls_wR_factor_ref 0.0759
_reflns_number_gt 10412
_reflns_number_total 11908
_reflns_threshold_expression F^2^>2.0\s(F^2^)
_cod_data_source_file c4cc07772e2_a.cif
_cod_data_source_block 7
_cod_database_code 7116168

loop_
_symmetry_equiv_pos_site_id
_symmetry_equiv_pos_as_xyz
1 +X,+Y,+Z
2 -X,1/2+Y,1/2-Z
3 -X,-Y,-Z
4 +X,1/2-Y,1/2+Z

loop_
_atom_site_label
_atom_site_type_symbol
_atom_site_fract_x
_atom_site_fract_y
_atom_site_fract_z
_atom_site_U_iso_or_equiv
_atom_site_adp_type
_atom_site_occupancy
_atom_site_site_symmetry_multiplicity
_atom_site_site_symmetry_order
_atom_site_calc_flag
_atom_site_refinement_flags
Ir1 Ir 0.09144(2) 0.17823(2) 0.19330(2) 0.01356(5) Uani 1 4 0 d .
Ir41 Ir 0.60764(2) 0.27844(2) 0.23537(2) 0.01480(5) Uani 1 4 0 d .
F1 F 0.08913(13) 0.17541(14) 0.29548(12) 0.0263(6) Uani 1 4 0 d .
F2 F 0.08259(13) 0.06847(15) 0.37088(13) 0.0310(6) Uani 1 4 0 d .
F41 F 0.50611(11) 0.27904(15) 0.23341(12) 0.0265(6) Uani 1 4 0 d .
F42 F 0.46779(13) 0.26496(17) 0.33597(14) 0.0363(6) Uani 1 4 0 d .
N2 N 0.10819(14) 0.35736(18) 0.22241(15) 0.0117(6) Uani 1 4 0 d .
N5 N 0.00646(15) 0.33730(19) 0.16170(16) 0.0135(7) Uani 1 4 0 d .
N42 N 0.59161(15) 0.34094(19) 0.08830(16) 0.0139(7) Uani 1 4 0 d .
N45 N 0.57007(16) 0.21312(19) 0.08446(16) 0.0164(7) Uani 1 4 0 d .
C1 C 0.06540(18) 0.2969(2) 0.19008(19) 0.0135(8) Uani 1 4 0 d .
C3 C 0.07576(18) 0.4319(2) 0.21407(19) 0.0159(8) Uani 1 4 0 d .
C4 C 0.01232(18) 0.4198(2) 0.17636(19) 0.0147(8) Uani 1 4 0 d .
C6 C 0.17793(18) 0.3428(2) 0.2602(2) 0.0146(8) Uani 1 4 0 d .
C7 C 0.1920(2) 0.3243(2) 0.3307(2) 0.0189(9) Uani 1 4 0 d .
C8 C 0.2587(2) 0.3063(3) 0.3646(2) 0.0238(9) Uani 1 4 0 d .
C9 C 0.3099(2) 0.3076(2) 0.3292(2) 0.0226(9) Uani 1 4 0 d .
C10 C 0.29488(19) 0.3299(2) 0.2603(2) 0.0204(9) Uani 1 4 0 d .
C11 C 0.22865(18) 0.3493(2) 0.2239(2) 0.0154(8) Uani 1 4 0 d .
C12 C 0.1379(2) 0.3277(3) 0.3713(2) 0.0260(10) Uani 1 4 0 d .
C13 C 0.1502(3) 0.2677(3) 0.4304(2) 0.0369(12) Uani 1 4 0 d .
C14 C 0.1333(2) 0.4136(3) 0.3982(2) 0.0324(11) Uani 1 4 0 d .
C15 C 0.21365(19) 0.3817(3) 0.1506(2) 0.0202(9) Uani 1 4 0 d .
C16 C 0.2533(2) 0.3389(3) 0.1048(2) 0.0289(10) Uani 1 4 0 d .
C17 C 0.2292(2) 0.4724(3) 0.1533(2) 0.0247(9) Uani 1 4 0 d .
C18 C -0.05654(18) 0.3006(2) 0.12338(19) 0.0140(8) Uani 1 4 0 d .
C19 C -0.07926(18) 0.3163(2) 0.0527(2) 0.0161(8) Uani 1 4 0 d .
C20 C -0.1417(2) 0.2829(3) 0.0174(2) 0.0217(9) Uani 1 4 0 d .
C21 C -0.1798(2) 0.2377(3) 0.0520(2) 0.0263(10) Uani 1 4 0 d .
C22 C -0.1558(2) 0.2236(2) 0.1225(2) 0.0244(10) Uani 1 4 0 d .
C23 C -0.09337(18) 0.2536(2) 0.1597(2) 0.0173(8) Uani 1 4 0 d .
C24 C -0.03994(19) 0.3667(3) 0.0119(2) 0.0217(9) Uani 1 4 0 d .
C25 C -0.0261(3) 0.3190(3) -0.0491(3) 0.0402(13) Uani 1 4 0 d .
C26 C -0.0783(2) 0.4442(3) -0.0149(3) 0.0318(11) Uani 1 4 0 d .
C27 C -0.06943(19) 0.2389(2) 0.2370(2) 0.0173(8) Uani 1 4 0 d .
C28 C -0.0802(2) 0.1509(3) 0.2555(2) 0.0263(10) Uani 1 4 0 d .
C29 C -0.1037(2) 0.2982(3) 0.2761(2) 0.0275(10) Uani 1 4 0 d .
C31 C 0.1225(2) 0.1828(2) 0.1005(2) 0.0201(9) Uani 1 4 0 d .
C32 C 0.0529(2) 0.1600(3) 0.0876(2) 0.0229(9) Uani 1 4 0 d .
C33 C 0.0271(2) 0.0745(3) 0.0715(2) 0.0341(11) Uani 1 4 0 d .
C34 C 0.0682(2) 0.0108(3) 0.1213(3) 0.0342(11) Uani 1 4 0 d .
C35 C 0.0981(2) 0.0461(2) 0.1929(2) 0.0259(10) Uani 1 4 0 d .
C36 C 0.1627(2) 0.0799(2) 0.2150(2) 0.0244(9) Uani 1 4 0 d .
C37 C 0.2129(2) 0.0919(3) 0.1711(3) 0.0348(11) Uani 1 4 0 d .
C38 C 0.1796(2) 0.1243(3) 0.0987(2) 0.0295(10) Uani 1 4 0 d .
C41 C 0.58749(18) 0.2758(2) 0.1296(2) 0.0152(8) Uani 1 4 0 d .
C43 C 0.5758(2) 0.3182(2) 0.0190(2) 0.0192(9) Uani 1 4 0 d .
C44 C 0.5627(2) 0.2385(3) 0.0168(2) 0.0217(9) Uani 1 4 0 d .
C46 C 0.60322(18) 0.4244(2) 0.11037(18) 0.0147(8) Uani 1 4 0 d .
C47 C 0.66423(19) 0.4625(2) 0.10745(19) 0.0170(8) Uani 1 4 0 d .
C48 C 0.67259(19) 0.5435(2) 0.1275(2) 0.0209(9) Uani 1 4 0 d .
C49 C 0.6233(2) 0.5845(3) 0.1490(2) 0.0248(9) Uani 1 4 0 d .
C50 C 0.5629(2) 0.5464(2) 0.1505(2) 0.0220(9) Uani 1 4 0 d .
C51 C 0.55129(19) 0.4656(2) 0.1305(2) 0.0175(8) Uani 1 4 0 d .
C52 C 0.71987(18) 0.4206(3) 0.0817(2) 0.0190(8) Uani 1 4 0 d .
C53 C 0.79110(19) 0.4354(3) 0.1299(2) 0.0217(9) Uani 1 4 0 d .
C54 C 0.7202(2) 0.4495(3) 0.0095(2) 0.0240(9) Uani 1 4 0 d .
C55 C 0.48269(19) 0.4266(3) 0.1274(2) 0.0214(9) Uani 1 4 0 d .
C56 C 0.4454(2) 0.4641(3) 0.1766(3) 0.0393(12) Uani 1 4 0 d .
C57 C 0.4383(2) 0.4282(3) 0.0525(2) 0.0316(11) Uani 1 4 0 d .
C58 C 0.55539(19) 0.1309(2) 0.10068(19) 0.0167(8) Uani 1 4 0 d .
C59 C 0.49000(19) 0.1128(2) 0.1084(2) 0.0207(9) Uani 1 4 0 d .
C60 C 0.4755(2) 0.0318(3) 0.1176(2) 0.0247(9) Uani 1 4 0 d .
C61 C 0.5232(2) -0.0283(3) 0.1189(2) 0.0269(10) Uani 1 4 0 d .
C62 C 0.5871(2) -0.0083(2) 0.1123(2) 0.0229(9) Uani 1 4 0 d .
C63 C 0.60486(19) 0.0711(2) 0.10297(19) 0.0184(8) Uani 1 4 0 d .
C64 C 0.4365(2) 0.1776(3) 0.1043(2) 0.0243(10) Uani 1 4 0 d .
C65 C 0.3908(2) 0.1605(3) 0.1529(3) 0.0348(11) Uani 1 4 0 d .
C66 C 0.3922(2) 0.1867(3) 0.0297(3) 0.0369(12) Uani 1 4 0 d .
C67 C 0.67518(19) 0.0893(2) 0.0946(2) 0.0199(8) Uani 1 4 0 d .
C68 C 0.7306(2) 0.0469(3) 0.1507(2) 0.0268(10) Uani 1 4 0 d .
C69 C 0.6810(2) 0.0643(3) 0.0226(2) 0.0318(10) Uani 1 4 0 d .
C71 C 0.70632(18) 0.3180(2) 0.2398(2) 0.0175(8) Uani 1 4 0 d .
C72 C 0.7066(2) 0.2337(3) 0.2501(2) 0.0222(9) Uani 1 4 0 d .
C73 C 0.7325(3) 0.1939(3) 0.3207(3) 0.0445(14) Uani 1 4 0 d .
C74 C 0.6940(4) 0.2095(5) 0.3687(5) 0.090(2) Uani 1 4 0 d .
C75 C 0.6302(2) 0.2562(4) 0.3462(2) 0.0446(15) Uani 1 4 0 d .
C76 C 0.6276(3) 0.3384(4) 0.3340(3) 0.0475(16) Uani 1 4 0 d .
C77 C 0.6871(4) 0.3939(6) 0.3407(5) 0.096(3) Uani 1 4 0 d .
C78 C 0.7307(2) 0.3805(3) 0.2961(2) 0.0292(10) Uani 1 4 0 d .
H2 H 0.093(4) 0.120(3) 0.350(4) 0.12(3) Uiso 1 4 0 d .
H42 H 0.483(3) 0.272(4) 0.2923(16) 0.07(2) Uiso 1 4 0 d .
H3 H 0.09512 0.48205 0.23188 0.0190 Uiso 1 4 0 calc R
H4 H -0.02203 0.45953 0.1623 0.0176 Uiso 1 4 0 calc R
H8 H 0.26986 0.29288 0.41231 0.0286 Uiso 1 4 0 calc R
H9 H 0.35499 0.29319 0.3526 0.0272 Uiso 1 4 0 calc R
H10 H 0.33017 0.33205 0.23725 0.0245 Uiso 1 4 0 calc R
H12 H 0.09325 0.31434 0.33871 0.0312 Uiso 1 4 0 calc R
H13A H 0.19047 0.28387 0.46633 0.0443 Uiso 1 4 0 calc R
H13B H 0.15743 0.21383 0.41327 0.0443 Uiso 1 4 0 calc R
H13C H 0.11079 0.26652 0.44989 0.0443 Uiso 1 4 0 calc R
H14A H 0.12219 0.45124 0.35907 0.0389 Uiso 1 4 0 calc R
H14B H 0.1769 0.42873 0.42939 0.0389 Uiso 1 4 0 calc R
H14C H 0.09785 0.41587 0.42318 0.0389 Uiso 1 4 0 calc R
H15 H 0.16415 0.37439 0.12881 0.0242 Uiso 1 4 0 calc R
H16A H 0.2467 0.28045 0.10663 0.0347 Uiso 1 4 0 calc R
H16B H 0.30168 0.35148 0.12172 0.0347 Uiso 1 4 0 calc R
H16C H 0.23684 0.35769 0.05701 0.0347 Uiso 1 4 0 calc R
H17A H 0.27702 0.4811 0.17697 0.0296 Uiso 1 4 0 calc R
H17B H 0.20054 0.50024 0.17842 0.0296 Uiso 1 4 0 calc R
H17C H 0.22009 0.49369 0.10609 0.0296 Uiso 1 4 0 calc R
H20 H -0.15817 0.29146 -0.03096 0.0261 Uiso 1 4 0 calc R
H21 H -0.22231 0.21629 0.02749 0.0316 Uiso 1 4 0 calc R
H22 H -0.18252 0.19299 0.14576 0.0293 Uiso 1 4 0 calc R
H24 H 0.0046 0.38194 0.04381 0.0261 Uiso 1 4 0 calc R
H25A H 0.00501 0.34969 -0.06948 0.0483 Uiso 1 4 0 calc R
H25B H -0.06878 0.30996 -0.08405 0.0483 Uiso 1 4 0 calc R
H25C H -0.00552 0.26681 -0.03245 0.0483 Uiso 1 4 0 calc R
H26A H -0.08465 0.47612 0.0242 0.0382 Uiso 1 4 0 calc R
H26B H -0.12266 0.43049 -0.04543 0.0382 Uiso 1 4 0 calc R
H26C H -0.05229 0.47564 -0.04069 0.0382 Uiso 1 4 0 calc R
H27 H -0.0196 0.2499 0.25126 0.0208 Uiso 1 4 0 calc R
H28A H -0.0616 0.11482 0.22614 0.0316 Uiso 1 4 0 calc R
H28B H -0.12876 0.14043 0.24812 0.0316 Uiso 1 4 0 calc R
H28C H -0.05701 0.14121 0.30415 0.0316 Uiso 1 4 0 calc R
H29A H -0.15271 0.2889 0.26316 0.0330 Uiso 1 4 0 calc R
H29B H -0.09431 0.35368 0.26409 0.0330 Uiso 1 4 0 calc R
H29C H -0.08588 0.29009 0.32593 0.0330 Uiso 1 4 0 calc R
H33A H 0.02849 0.06091 0.02371 0.0409 Uiso 1 4 0 calc R
H33B H -0.02082 0.07198 0.0736 0.0409 Uiso 1 4 0 calc R
H34A H 0.03831 -0.03518 0.12508 0.0411 Uiso 1 4 0 calc R
H34B H 0.10525 -0.0099 0.10239 0.0411 Uiso 1 4 0 calc R
H37A H 0.235 0.03962 0.16672 0.0418 Uiso 1 4 0 calc R
H37B H 0.24858 0.13007 0.1949 0.0418 Uiso 1 4 0 calc R
H38A H 0.21405 0.15223 0.08009 0.0354 Uiso 1 4 0 calc R
H38B H 0.16132 0.07867 0.06748 0.0354 Uiso 1 4 0 calc R
H43 H 0.5745 0.35245 -0.01936 0.0230 Uiso 1 4 0 calc R
H44 H 0.55077 0.2057 -0.02348 0.0260 Uiso 1 4 0 calc R
H48 H 0.71319 0.57072 0.12606 0.0250 Uiso 1 4 0 calc R
H49 H 0.63043 0.63923 0.1631 0.0297 Uiso 1 4 0 calc R
H50 H 0.5291 0.57558 0.16536 0.0264 Uiso 1 4 0 calc R
H52 H 0.71084 0.3612 0.07966 0.0229 Uiso 1 4 0 calc R
H53A H 0.79053 0.42347 0.17775 0.0260 Uiso 1 4 0 calc R
H53B H 0.80399 0.4919 0.12637 0.0260 Uiso 1 4 0 calc R
H53C H 0.82397 0.40011 0.11622 0.0260 Uiso 1 4 0 calc R
H54A H 0.72764 0.50802 0.01027 0.0288 Uiso 1 4 0 calc R
H54B H 0.67658 0.43683 -0.0228 0.0288 Uiso 1 4 0 calc R
H54C H 0.75669 0.42232 -0.00548 0.0288 Uiso 1 4 0 calc R
H55 H 0.49132 0.36873 0.14092 0.0256 Uiso 1 4 0 calc R
H56A H 0.43063 0.51873 0.161 0.0472 Uiso 1 4 0 calc R
H56B H 0.47579 0.46653 0.22326 0.0472 Uiso 1 4 0 calc R
H56C H 0.40576 0.431 0.17735 0.0472 Uiso 1 4 0 calc R
H57A H 0.46167 0.39975 0.02231 0.0379 Uiso 1 4 0 calc R
H57B H 0.43001 0.48426 0.03702 0.0379 Uiso 1 4 0 calc R
H57C H 0.39497 0.40148 0.05039 0.0379 Uiso 1 4 0 calc R
H60 H 0.43213 0.01752 0.12308 0.0297 Uiso 1 4 0 calc R
H61 H 0.51204 -0.08318 0.1243 0.0323 Uiso 1 4 0 calc R
H62 H 0.6196 -0.04988 0.11412 0.0275 Uiso 1 4 0 calc R
H64 H 0.46016 0.23005 0.11834 0.0292 Uiso 1 4 0 calc R
H65A H 0.41907 0.15124 0.19985 0.0417 Uiso 1 4 0 calc R
H65B H 0.36326 0.11245 0.13693 0.0417 Uiso 1 4 0 calc R
H65C H 0.3611 0.20692 0.15301 0.0417 Uiso 1 4 0 calc R
H66A H 0.36965 0.13525 0.01416 0.0443 Uiso 1 4 0 calc R
H66B H 0.42072 0.20209 -0.00081 0.0443 Uiso 1 4 0 calc R
H66C H 0.3579 0.22853 0.02841 0.0443 Uiso 1 4 0 calc R
H67 H 0.68274 0.14888 0.09946 0.0239 Uiso 1 4 0 calc R
H68A H 0.72527 -0.01175 0.14564 0.0322 Uiso 1 4 0 calc R
H68B H 0.72643 0.06305 0.19656 0.0322 Uiso 1 4 0 calc R
H68C H 0.77542 0.06252 0.1456 0.0322 Uiso 1 4 0 calc R
H69A H 0.64747 0.09405 -0.01262 0.0381 Uiso 1 4 0 calc R
H69B H 0.67259 0.00624 0.0163 0.0381 Uiso 1 4 0 calc R
H69C H 0.72661 0.07677 0.01814 0.0381 Uiso 1 4 0 calc R
H73A H 0.73385 0.13476 0.3139 0.0534 Uiso 1 4 0 calc R
H73B H 0.77953 0.21219 0.34092 0.0534 Uiso 1 4 0 calc R
H74A H 0.72373 0.23853 0.40833 0.1082 Uiso 1 4 0 calc R
H74B H 0.68275 0.15687 0.38636 0.1082 Uiso 1 4 0 calc R
H77A H 0.66948 0.44974 0.33295 0.1147 Uiso 1 4 0 calc R
H77B H 0.71499 0.39082 0.38896 0.1147 Uiso 1 4 0 calc R
H78A H 0.77561 0.36361 0.32476 0.0350 Uiso 1 4 0 calc R
H78B H 0.73681 0.43244 0.27396 0.0350 Uiso 1 4 0 calc R
H31 H 0.13388 0.23779 0.11079 0.0241 Uiso 1 4 0 calc R
H32 H 0.02071 0.20095 0.0892 0.0275 Uiso 1 4 0 calc R
H35 H 0.07084 0.04503 0.22489 0.0311 Uiso 1 4 0 calc R
H36 H 0.17667 0.09709 0.26177 0.0293 Uiso 1 4 0 calc R
H71 H 0.68952 0.33715 0.19384 0.0211 Uiso 1 4 0 calc R
H72 H 0.68984 0.19995 0.21108 0.0266 Uiso 1 4 0 calc R
H75 H 0.58857 0.22783 0.33972 0.0536 Uiso 1 4 0 calc R
H76 H 0.58379 0.36211 0.32001 0.0570 Uiso 1 4 0 calc R

loop_
_atom_site_aniso_label
_atom_site_aniso_U_11
_atom_site_aniso_U_22
_atom_site_aniso_U_33
_atom_site_aniso_U_12
_atom_site_aniso_U_13
_atom_site_aniso_U_23
Ir1 0.01512(8) 0.01041(8) 0.01404(9) 0.00050(5) 0.00170(6) 0.00024(6)
Ir41 0.01519(8) 0.01680(9) 0.01197(9) -0.00299(6) 0.00269(6) 0.00161(6)
F1 0.0402(15) 0.0237(13) 0.0151(12) 0.0027(11) 0.0076(10) 0.0040(10)
F2 0.0430(15) 0.0218(13) 0.0299(14) -0.0061(12) 0.0121(11) 0.0042(11)
F41 0.0174(12) 0.0397(15) 0.0226(13) -0.0056(10) 0.0053(10) 0.0034(11)
F42 0.0311(14) 0.0459(17) 0.0384(17) 0.0006(12) 0.0203(12) 0.0030(14)
N2 0.0096(14) 0.0103(16) 0.0137(16) -0.0012(12) 0.0002(12) -0.0029(13)
N5 0.0123(15) 0.0142(16) 0.0129(16) 0.0004(12) 0.0011(12) -0.0005(13)
N42 0.0170(16) 0.0126(16) 0.0117(16) -0.0006(13) 0.0028(12) 0.0004(13)
N45 0.0195(17) 0.0138(17) 0.0144(17) -0.0005(13) 0.0014(13) 0.0010(13)
C1 0.0126(18) 0.018(2) 0.0114(19) -0.0040(15) 0.0051(14) -0.0010(16)
C3 0.0169(18) 0.0108(19) 0.019(2) -0.0010(15) 0.0037(15) -0.0020(16)
C4 0.0184(19) 0.0103(18) 0.016(2) 0.0031(15) 0.0053(15) 0.0019(16)
C6 0.0103(17) 0.0101(18) 0.020(2) -0.0020(14) -0.0015(14) -0.0019(16)
C7 0.022(2) 0.014(2) 0.020(2) -0.0072(16) 0.0041(16) -0.0035(17)
C8 0.025(2) 0.019(2) 0.020(2) -0.0031(17) -0.0066(17) 0.0052(18)
C9 0.016(2) 0.013(2) 0.033(3) -0.0007(16) -0.0040(17) -0.0012(18)
C10 0.0155(19) 0.015(2) 0.030(2) -0.0012(16) 0.0050(17) -0.0064(18)
C11 0.0169(19) 0.0088(18) 0.019(2) -0.0047(15) 0.0015(15) -0.0031(16)
C12 0.026(2) 0.034(3) 0.017(2) -0.0094(19) 0.0038(17) 0.0013(19)
C13 0.042(3) 0.050(3) 0.018(2) -0.019(2) 0.006(2) 0.005(2)
C14 0.033(2) 0.043(3) 0.025(2) -0.004(2) 0.0137(19) -0.005(2)
C15 0.0164(19) 0.027(2) 0.018(2) -0.0032(17) 0.0048(15) -0.0015(18)
C16 0.024(2) 0.041(3) 0.025(2) -0.006(2) 0.0134(18) -0.009(2)
C17 0.026(2) 0.025(2) 0.022(2) -0.0012(18) 0.0059(17) 0.0043(19)
C18 0.0108(18) 0.0135(18) 0.016(2) 0.0016(15) -0.0002(14) -0.0019(16)
C19 0.0146(19) 0.016(2) 0.016(2) 0.0012(15) 0.0026(15) -0.0008(16)
C20 0.019(2) 0.028(2) 0.015(2) -0.0003(17) -0.0040(16) -0.0007(17)
C21 0.019(2) 0.026(2) 0.028(2) -0.0053(18) -0.0051(17) 0.001(2)
C22 0.018(2) 0.021(2) 0.032(3) -0.0060(17) 0.0009(17) 0.0060(19)
C23 0.0151(19) 0.0149(19) 0.021(2) -0.0007(16) 0.0029(15) -0.0004(17)
C24 0.0151(19) 0.033(2) 0.016(2) -0.0025(18) 0.0012(15) 0.0053(18)
C25 0.051(3) 0.046(3) 0.030(3) 0.011(2) 0.023(2) 0.009(2)
C26 0.027(2) 0.031(3) 0.035(3) -0.007(2) 0.0045(19) 0.004(2)
C27 0.0142(18) 0.019(2) 0.020(2) -0.0015(16) 0.0053(15) 0.0048(17)
C28 0.032(2) 0.023(2) 0.024(2) -0.0018(19) 0.0060(18) 0.0086(19)
C29 0.036(3) 0.025(2) 0.021(2) 0.0051(19) 0.0056(19) -0.0002(19)
C31 0.030(2) 0.013(2) 0.019(2) 0.0039(17) 0.0104(17) -0.0014(17)
C32 0.035(2) 0.016(2) 0.016(2) 0.0031(18) 0.0025(17) -0.0072(17)
C33 0.046(3) 0.025(2) 0.027(3) -0.008(2) 0.002(2) -0.010(2)
C34 0.045(3) 0.017(2) 0.040(3) -0.005(2) 0.011(2) -0.010(2)
C35 0.038(3) 0.010(2) 0.031(3) 0.0047(18) 0.011(2) 0.0025(18)
C36 0.031(2) 0.014(2) 0.029(2) 0.0093(18) 0.0082(18) 0.0044(18)
C37 0.033(3) 0.026(2) 0.049(3) 0.015(2) 0.018(2) 0.010(2)
C38 0.039(3) 0.019(2) 0.037(3) 0.007(2) 0.022(2) 0.003(2)
C41 0.0124(18) 0.015(2) 0.018(2) 0.0005(15) 0.0036(15) 0.0024(16)
C43 0.028(2) 0.018(2) 0.011(2) 0.0008(17) 0.0018(16) 0.0018(16)
C44 0.030(2) 0.020(2) 0.014(2) -0.0027(18) 0.0023(16) -0.0025(17)
C46 0.0213(19) 0.0108(18) 0.0100(19) 0.0010(16) 0.0005(14) 0.0037(15)
C47 0.0198(19) 0.017(2) 0.013(2) -0.0006(16) 0.0031(15) 0.0018(16)
C48 0.019(2) 0.019(2) 0.024(2) -0.0063(17) 0.0051(16) 0.0025(18)
C49 0.028(2) 0.016(2) 0.030(2) -0.0027(18) 0.0069(18) -0.0014(19)
C50 0.024(2) 0.018(2) 0.026(2) 0.0047(17) 0.0094(17) -0.0023(18)
C51 0.0206(19) 0.016(2) 0.015(2) -0.0008(16) 0.0026(15) 0.0016(16)
C52 0.020(2) 0.018(2) 0.021(2) 0.0022(17) 0.0085(16) 0.0017(17)
C53 0.020(2) 0.023(2) 0.023(2) 0.0018(17) 0.0075(16) 0.0015(18)
C54 0.026(2) 0.026(2) 0.022(2) 0.0040(18) 0.0092(17) 0.0051(18)
C55 0.0172(19) 0.018(2) 0.028(2) -0.0009(16) 0.0044(16) 0.0050(18)
C56 0.027(2) 0.043(3) 0.054(3) -0.005(2) 0.022(2) -0.005(3)
C57 0.022(2) 0.033(3) 0.036(3) 0.002(2) 0.0001(18) 0.009(2)
C58 0.022(2) 0.0121(19) 0.015(2) -0.0021(16) 0.0027(15) -0.0002(16)
C59 0.020(2) 0.020(2) 0.020(2) -0.0018(17) -0.0006(16) -0.0037(17)
C60 0.021(2) 0.021(2) 0.032(2) -0.0059(18) 0.0083(17) 0.0004(19)
C61 0.029(2) 0.013(2) 0.039(3) -0.0032(18) 0.0093(19) 0.0040(19)
C62 0.024(2) 0.013(2) 0.032(2) 0.0023(17) 0.0076(18) 0.0020(18)
C63 0.023(2) 0.017(2) 0.013(2) -0.0001(17) 0.0017(15) -0.0031(17)
C64 0.017(2) 0.019(2) 0.033(3) -0.0024(17) -0.0017(17) -0.0029(19)
C65 0.024(2) 0.028(2) 0.054(3) 0.003(2) 0.013(2) -0.000(2)
C66 0.031(3) 0.029(3) 0.038(3) 0.003(2) -0.013(2) -0.002(2)
C67 0.024(2) 0.0118(19) 0.026(2) -0.0020(16) 0.0103(17) -0.0044(17)
C68 0.025(2) 0.017(2) 0.037(3) 0.0006(18) 0.0058(19) 0.0005(19)
C69 0.038(3) 0.031(3) 0.031(3) -0.005(2) 0.018(2) -0.005(2)
C71 0.0107(18) 0.023(2) 0.018(2) 0.0012(16) 0.0015(15) -0.0028(17)
C72 0.022(2) 0.025(2) 0.017(2) 0.0037(17) -0.0004(16) -0.0012(18)
C73 0.069(4) 0.035(3) 0.025(3) 0.033(3) 0.002(2) 0.006(2)
C74 0.088(3) 0.094(3) 0.089(3) 0.0019(10) 0.0239(12) 0.0036(10)
C75 0.017(2) 0.099(5) 0.015(2) -0.005(3) 0.0011(17) 0.013(3)
C76 0.039(3) 0.081(5) 0.026(3) -0.035(3) 0.017(2) -0.028(3)
C77 0.095(3) 0.098(3) 0.096(3) -0.0040(10) 0.0274(12) -0.0030(10)
C78 0.028(2) 0.030(2) 0.032(3) -0.010(2) 0.0131(19) -0.013(2)

loop_
_atom_type_symbol
_atom_type_description
_atom_type_scat_dispersion_real
_atom_type_scat_dispersion_imag
_atom_type_scat_source
C C 0.0033 0.0016
;
International Tables for Crystallography
(1992, Vol. C, Tables 4.2.6.8 and 6.1.1.4)
;
H H 0.0000 0.0000
;
International Tables for Crystallography
(1992, Vol. C, Table 6.1.1.4)
;
F F 0.0171 0.0103
;
International Tables for Crystallography
(1992, Vol. C, Tables 4.2.6.8 and 6.1.1.4)
;
Ir Ir -1.4442 7.9887
;
International Tables for Crystallography
(1992, Vol. C, Tables 4.2.6.8 and 6.1.1.4)
;
N N 0.0061 0.0033
;
International Tables for Crystallography
(1992, Vol. C, Tables 4.2.6.8 and 6.1.1.4)
;

loop_
_geom_angle_atom_site_label_1
_geom_angle_atom_site_label_2
_geom_angle_atom_site_label_3
_geom_angle
_geom_angle_publ_flag
F1 Ir1 C1 88.92(13) yes
F1 Ir1 C31 164.39(13) yes
F1 Ir1 C32 155.16(15) yes
F1 Ir1 C35 89.90(14) yes
F1 Ir1 C36 88.21(14) yes
C1 Ir1 C31 94.16(16) yes
C1 Ir1 C32 94.61(15) yes
C1 Ir1 C35 168.77(16) yes
C1 Ir1 C36 153.59(14) yes
C31 Ir1 C32 39.83(17) yes
C31 Ir1 C35 89.97(17) yes
C31 Ir1 C36 82.23(17) yes
C32 Ir1 C35 81.90(16) yes
C32 Ir1 C36 98.93(17) yes
C35 Ir1 C36 37.46(15) yes
F41 Ir41 C41 92.59(12) yes
F41 Ir41 C71 161.48(13) yes
F41 Ir41 C72 158.39(14) yes
F41 Ir41 C75 88.26(14) yes
F41 Ir41 C76 88.18(16) yes
C41 Ir41 C71 89.26(15) yes
C41 Ir41 C72 93.98(16) yes
C41 Ir41 C75 169.0(2) yes
C41 Ir41 C76 153.7(2) yes
C71 Ir41 C72 39.30(16) yes
C71 Ir41 C75 93.41(17) yes
C71 Ir41 C76 82.14(19) yes
C72 Ir41 C75 81.49(18) yes
C72 Ir41 C76 94.87(19) yes
C75 Ir41 C76 37.2(3) yes
C1 N2 C3 111.3(3) yes
C1 N2 C6 122.9(3) yes
C3 N2 C6 125.7(3) yes
C1 N5 C4 111.9(3) yes
C1 N5 C18 125.6(3) yes
C4 N5 C18 122.5(3) yes
C41 N42 C43 110.6(3) yes
C41 N42 C46 126.4(3) yes
C43 N42 C46 122.6(3) yes
C41 N45 C44 111.2(3) yes
C41 N45 C58 127.0(3) yes
C44 N45 C58 121.7(3) yes
Ir1 C1 N2 124.0(2) yes
Ir1 C1 N5 133.0(3) yes
N2 C1 N5 103.0(3) yes
N2 C3 C4 107.3(3) yes
N5 C4 C3 106.5(3) yes
N2 C6 C7 118.8(4) yes
N2 C6 C11 118.1(3) yes
C7 C6 C11 123.1(3) yes
C6 C7 C8 117.5(4) yes
C6 C7 C12 122.5(3) yes
C8 C7 C12 120.0(4) yes
C7 C8 C9 120.9(4) yes
C8 C9 C10 120.2(4) yes
C9 C10 C11 121.2(4) yes
C6 C11 C10 117.0(4) yes
C6 C11 C15 122.0(3) yes
C10 C11 C15 120.9(4) yes
C7 C12 C13 113.0(4) yes
C7 C12 C14 109.7(4) yes
C13 C12 C14 110.4(4) yes
C11 C15 C16 113.9(3) yes
C11 C15 C17 108.9(3) yes
C16 C15 C17 109.5(4) yes
N5 C18 C19 118.5(3) yes
N5 C18 C23 118.5(3) yes
C19 C18 C23 122.9(3) yes
C18 C19 C20 117.4(4) yes
C18 C19 C24 123.9(3) yes
C20 C19 C24 118.7(3) yes
C19 C20 C21 121.0(4) yes
C20 C21 C22 120.1(4) yes
C21 C22 C23 121.3(4) yes
C18 C23 C22 117.3(4) yes
C18 C23 C27 122.6(3) yes
C22 C23 C27 120.0(4) yes
C19 C24 C25 111.7(4) yes
C19 C24 C26 110.7(4) yes
C25 C24 C26 109.6(4) yes
C23 C27 C28 111.7(3) yes
C23 C27 C29 110.4(3) yes
C28 C27 C29 112.0(4) yes
Ir1 C31 C32 68.9(3) yes
Ir1 C31 C38 113.7(3) yes
C32 C31 C38 124.0(4) yes
Ir1 C32 C31 71.2(2) yes
Ir1 C32 C33 111.8(3) yes
C31 C32 C33 124.1(4) yes
C32 C33 C34 113.6(3) yes
C33 C34 C35 111.4(4) yes
Ir1 C35 C34 112.1(3) yes
Ir1 C35 C36 69.7(2) yes
C34 C35 C36 124.8(4) yes
Ir1 C36 C35 72.9(2) yes
Ir1 C36 C37 107.7(3) yes
C35 C36 C37 126.1(4) yes
C36 C37 C38 113.0(4) yes
C31 C38 C37 110.9(4) yes
Ir41 C41 N42 125.3(3) yes
Ir41 C41 N45 130.5(3) yes
N42 C41 N45 104.1(3) yes
N42 C43 C44 107.0(4) yes
N45 C44 C43 107.0(3) yes
N42 C46 C47 119.3(3) yes
N42 C46 C51 118.3(3) yes
C47 C46 C51 122.3(3) yes
C46 C47 C48 117.5(4) yes
C46 C47 C52 123.5(3) yes
C48 C47 C52 119.0(4) yes
C47 C48 C49 121.3(4) yes
C48 C49 C50 120.5(4) yes
C49 C50 C51 120.9(4) yes
C46 C51 C50 117.5(4) yes
C46 C51 C55 122.3(3) yes
C50 C51 C55 120.1(4) yes
C47 C52 C53 112.3(3) yes
C47 C52 C54 111.2(3) yes
C53 C52 C54 108.1(3) yes
C51 C55 C56 114.0(3) yes
C51 C55 C57 109.7(4) yes
C56 C55 C57 110.9(3) yes
N45 C58 C59 118.6(3) yes
N45 C58 C63 118.8(4) yes
C59 C58 C63 122.5(4) yes
C58 C59 C60 117.1(4) yes
C58 C59 C64 122.0(4) yes
C60 C59 C64 120.8(4) yes
C59 C60 C61 121.4(4) yes
C60 C61 C62 120.0(4) yes
C61 C62 C63 121.6(4) yes
C58 C63 C62 117.5(4) yes
C58 C63 C67 123.3(4) yes
C62 C63 C67 119.3(4) yes
C59 C64 C65 112.3(4) yes
C59 C64 C66 111.0(4) yes
C65 C64 C66 109.3(3) yes
C63 C67 C68 111.5(3) yes
C63 C67 C69 110.7(3) yes
C68 C67 C69 110.0(4) yes
Ir41 C71 C72 70.4(2) yes
Ir41 C71 C78 111.9(3) yes
C72 C71 C78 125.3(4) yes
Ir41 C72 C71 70.3(2) yes
Ir41 C72 C73 112.0(4) yes
C71 C72 C73 123.4(4) yes
C72 C73 C74 115.5(5) yes
C73 C74 C75 119.1(7) yes
Ir41 C75 C74 109.8(5) yes
Ir41 C75 C76 70.4(3) yes
C74 C75 C76 124.0(6) yes
Ir41 C76 C75 72.4(3) yes
Ir41 C76 C77 108.8(5) yes
C75 C76 C77 126.4(5) yes
C76 C77 C78 117.9(7) yes
C71 C78 C77 115.5(5) yes
Ir1 F1 H2 141(3) no
Ir41 F41 H42 123(2) no
N2 C3 H3 126.327 no
C4 C3 H3 126.332 no
N5 C4 H4 126.768 no
C3 C4 H4 126.774 no
C7 C8 H8 119.554 no
C9 C8 H8 119.542 no
C8 C9 H9 119.919 no
C10 C9 H9 119.905 no
C9 C10 H10 119.418 no
C11 C10 H10 119.398 no
C7 C12 H12 107.834 no
C13 C12 H12 107.833 no
C14 C12 H12 107.830 no
C12 C13 H13A 109.463 no
C12 C13 H13B 109.475 no
C12 C13 H13C 109.478 no
H13A C13 H13B 109.462 no
H13A C13 H13C 109.469 no
H13B C13 H13C 109.481 no
C12 C14 H14A 109.471 no
C12 C14 H14B 109.467 no
C12 C14 H14C 109.472 no
H14A C14 H14B 109.472 no
H14A C14 H14C 109.481 no
H14B C14 H14C 109.465 no
C11 C15 H15 108.103 no
C16 C15 H15 108.106 no
C17 C15 H15 108.091 no
C15 C16 H16A 109.473 no
C15 C16 H16B 109.463 no
C15 C16 H16C 109.471 no
H16A C16 H16B 109.466 no
H16A C16 H16C 109.472 no
H16B C16 H16C 109.482 no
C15 C17 H17A 109.465 no
C15 C17 H17B 109.468 no
C15 C17 H17C 109.476 no
H17A C17 H17B 109.464 no
H17A C17 H17C 109.482 no
H17B C17 H17C 109.472 no
C19 C20 H20 119.494 no
C21 C20 H20 119.493 no
C20 C21 H21 119.954 no
C22 C21 H21 119.959 no
C21 C22 H22 119.336 no
C23 C22 H22 119.363 no
C19 C24 H24 108.247 no
C25 C24 H24 108.249 no
C26 C24 H24 108.256 no
C24 C25 H25A 109.466 no
C24 C25 H25B 109.480 no
C24 C25 H25C 109.471 no
H25A C25 H25B 109.476 no
H25A C25 H25C 109.458 no
H25B C25 H25C 109.476 no
C24 C26 H26A 109.469 no
C24 C26 H26B 109.482 no
C24 C26 H26C 109.463 no
H26A C26 H26B 109.477 no
H26A C26 H26C 109.463 no
H26B C26 H26C 109.474 no
C23 C27 H27 107.520 no
C28 C27 H27 107.527 no
C29 C27 H27 107.524 no
C27 C28 H28A 109.473 no
C27 C28 H28B 109.473 no
C27 C28 H28C 109.473 no
H28A C28 H28B 109.465 no
H28A C28 H28C 109.472 no
H28B C28 H28C 109.471 no
C27 C29 H29A 109.465 no
C27 C29 H29B 109.490 no
C27 C29 H29C 109.468 no
H29A C29 H29B 109.469 no
H29A C29 H29C 109.470 no
H29B C29 H29C 109.465 no
Ir1 C31 H31 87.398 no
C32 C31 H31 117.987 no
C38 C31 H31 117.973 no
Ir1 C32 H32 86.953 no
C31 C32 H32 117.974 no
C33 C32 H32 117.971 no
C32 C33 H33A 108.853 no
C32 C33 H33B 108.850 no
C34 C33 H33A 108.855 no
C34 C33 H33B 108.851 no
H33A C33 H33B 107.707 no
C33 C34 H34A 109.332 no
C33 C34 H34B 109.349 no
C35 C34 H34A 109.326 no
C35 C34 H34B 109.338 no
H34A C34 H34B 107.979 no
Ir1 C35 H35 88.182 no
C34 C35 H35 117.601 no
C36 C35 H35 117.588 no
Ir1 C36 H36 89.358 no
C35 C36 H36 116.935 no
C37 C36 H36 116.930 no
C36 C37 H37A 108.993 no
C36 C37 H37B 109.000 no
C38 C37 H37A 108.986 no
C38 C37 H37B 108.994 no
H37A C37 H37B 107.783 no
C31 C38 H38A 109.447 no
C31 C38 H38B 109.456 no
C37 C38 H38A 109.445 no
C37 C38 H38B 109.445 no
H38A C38 H38B 108.049 no
N42 C43 H43 126.496 no
C44 C43 H43 126.514 no
N45 C44 H44 126.490 no
C43 C44 H44 126.468 no
C47 C48 H48 119.361 no
C49 C48 H48 119.371 no
C48 C49 H49 119.738 no
C50 C49 H49 119.754 no
C49 C50 H50 119.560 no
C51 C50 H50 119.548 no
C47 C52 H52 108.384 no
C53 C52 H52 108.395 no
C54 C52 H52 108.400 no
C52 C53 H53A 109.473 no
C52 C53 H53B 109.462 no
C52 C53 H53C 109.471 no
H53A C53 H53B 109.475 no
H53A C53 H53C 109.470 no
H53B C53 H53C 109.476 no
C52 C54 H54A 109.480 no
C52 C54 H54B 109.465 no
C52 C54 H54C 109.472 no
H54A C54 H54B 109.469 no
H54A C54 H54C 109.477 no
H54B C54 H54C 109.464 no
C51 C55 H55 107.323 no
C56 C55 H55 107.338 no
C57 C55 H55 107.330 no
C55 C56 H56A 109.469 no
C55 C56 H56B 109.483 no
C55 C56 H56C 109.465 no
H56A C56 H56B 109.474 no
H56A C56 H56C 109.468 no
H56B C56 H56C 109.468 no
C55 C57 H57A 109.486 no
C55 C57 H57B 109.470 no
C55 C57 H57C 109.465 no
H57A C57 H57B 109.469 no
H57A C57 H57C 109.476 no
H57B C57 H57C 109.462 no
C59 C60 H60 119.297 no
C61 C60 H60 119.308 no
C60 C61 H61 119.994 no
C62 C61 H61 120.005 no
C61 C62 H62 119.215 no
C63 C62 H62 119.219 no
C59 C64 H64 108.015 no
C65 C64 H64 108.010 no
C66 C64 H64 108.009 no
C64 C65 H65A 109.477 no
C64 C65 H65B 109.476 no
C64 C65 H65C 109.477 no
H65A C65 H65B 109.465 no
H65A C65 H65C 109.469 no
H65B C65 H65C 109.464 no
C64 C66 H66A 109.466 no
C64 C66 H66B 109.470 no
C64 C66 H66C 109.473 no
H66A C66 H66B 109.476 no
H66A C66 H66C 109.468 no
H66B C66 H66C 109.475 no
C63 C67 H67 108.138 no
C68 C67 H67 108.144 no
C69 C67 H67 108.150 no
C67 C68 H68A 109.480 no
C67 C68 H68B 109.469 no
C67 C68 H68C 109.470 no
H68A C68 H68B 109.474 no
H68A C68 H68C 109.473 no
H68B C68 H68C 109.463 no
C67 C69 H69A 109.468 no
C67 C69 H69B 109.475 no
C67 C69 H69C 109.464 no
H69A C69 H69B 109.486 no
H69A C69 H69C 109.468 no
H69B C69 H69C 109.467 no
Ir41 C71 H71 87.630 no
C72 C71 H71 117.333 no
C78 C71 H71 117.329 no
Ir41 C72 H72 87.754 no
C71 C72 H72 118.292 no
C73 C72 H72 118.296 no
C72 C73 H73A 108.403 no
C72 C73 H73B 108.407 no
C74 C73 H73A 108.411 no
C74 C73 H73B 108.398 no
H73A C73 H73B 107.460 no
C73 C74 H74A 107.529 no
C73 C74 H74B 107.531 no
C75 C74 H74A 107.535 no
C75 C74 H74B 107.525 no
H74A C74 H74B 107.013 no
Ir41 C75 H75 89.802 no
C74 C75 H75 118.017 no
C76 C75 H75 118.018 no
Ir41 C76 H76 88.763 no
C75 C76 H76 116.798 no
C77 C76 H76 116.806 no
C76 C77 H77A 107.807 no
C76 C77 H77B 107.834 no
C78 C77 H77A 107.828 no
C78 C77 H77B 107.829 no
H77A C77 H77B 107.146 no
C71 C78 H78A 108.401 no
C71 C78 H78B 108.402 no
C77 C78 H78A 108.385 no
C77 C78 H78B 108.386 no
H78A C78 H78B 107.454 no
F1 H2 F2 154(6) no
F41 H42 F42 177(5) no

loop_
_geom_bond_atom_site_label_1
_geom_bond_atom_site_label_2
_geom_bond_distance
_geom_bond_publ_flag
Ir1 F1 2.057(3) yes
Ir1 C1 2.033(4) yes
Ir1 C31 2.112(5) yes
Ir1 C32 2.081(4) yes
Ir1 C35 2.193(4) yes
Ir1 C36 2.152(4) yes
Ir41 F41 2.062(2) yes
Ir41 C41 2.049(4) yes
Ir41 C71 2.098(4) yes
Ir41 C72 2.100(4) yes
Ir41 C75 2.177(5) yes
Ir41 C76 2.152(5) yes
N2 C1 1.376(5) yes
N2 C3 1.390(5) yes
N2 C6 1.451(4) yes
N5 C1 1.366(5) yes
N5 C4 1.396(5) yes
N5 C18 1.451(4) yes
N42 C41 1.375(5) yes
N42 C43 1.392(5) yes
N42 C46 1.453(5) yes
N45 C41 1.363(5) yes
N45 C44 1.388(5) yes
N45 C58 1.449(5) yes
C3 C4 1.336(5) yes
C6 C7 1.401(6) yes
C6 C11 1.411(6) yes
C7 C8 1.388(5) yes
C7 C12 1.531(7) yes
C8 C9 1.404(7) yes
C9 C10 1.383(6) yes
C10 C11 1.399(5) yes
C11 C15 1.518(6) yes
C12 C13 1.515(7) yes
C12 C14 1.533(7) yes
C15 C16 1.542(7) yes
C15 C17 1.534(6) yes
C18 C19 1.396(5) yes
C18 C23 1.407(6) yes
C19 C20 1.403(5) yes
C19 C24 1.529(6) yes
C20 C21 1.385(7) yes
C21 C22 1.389(6) yes
C22 C23 1.392(5) yes
C23 C27 1.517(5) yes
C24 C25 1.540(7) yes
C24 C26 1.527(6) yes
C27 C28 1.534(6) yes
C27 C29 1.531(6) yes
C31 C32 1.429(6) yes
C31 C38 1.523(6) yes
C32 C33 1.516(6) yes
C33 C34 1.544(6) yes
C34 C35 1.522(6) yes
C35 C36 1.396(6) yes
C36 C37 1.524(7) yes
C37 C38 1.531(6) yes
C43 C44 1.346(6) yes
C46 C47 1.410(6) yes
C46 C51 1.404(6) yes
C47 C48 1.399(5) yes
C47 C52 1.528(6) yes
C48 C49 1.372(6) yes
C49 C50 1.392(6) yes
C50 C51 1.399(5) yes
C51 C55 1.528(6) yes
C52 C53 1.545(5) yes
C52 C54 1.524(6) yes
C55 C56 1.522(7) yes
C55 C57 1.541(5) yes
C58 C59 1.414(6) yes
C58 C63 1.406(6) yes
C59 C60 1.396(6) yes
C59 C64 1.518(6) yes
C60 C61 1.388(6) yes
C61 C62 1.384(6) yes
C62 C63 1.390(6) yes
C63 C67 1.517(6) yes
C64 C65 1.536(7) yes
C64 C66 1.541(6) yes
C67 C68 1.545(5) yes
C67 C69 1.531(6) yes
C71 C72 1.412(6) yes
C71 C78 1.517(6) yes
C72 C73 1.525(6) yes
C73 C74 1.411(12) yes
C74 C75 1.482(10) yes
C75 C76 1.382(10) yes
C76 C77 1.501(11) yes
C77 C78 1.429(11) yes
F1 H2 1.41(6) no
F2 H2 1.00(6) no
F41 H42 1.39(4) no
F42 H42 1.00(4) no
C3 H3 0.950 no
C4 H4 0.950 no
C8 H8 0.950 no
C9 H9 0.950 no
C10 H10 0.950 no
C12 H12 1.000 no
C13 H13A 0.980 no
C13 H13B 0.980 no
C13 H13C 0.980 no
C14 H14A 0.980 no
C14 H14B 0.980 no
C14 H14C 0.980 no
C15 H15 1.000 no
C16 H16A 0.980 no
C16 H16B 0.980 no
C16 H16C 0.980 no
C17 H17A 0.980 no
C17 H17B 0.980 no
C17 H17C 0.980 no
C20 H20 0.950 no
C21 H21 0.950 no
C22 H22 0.950 no
C24 H24 1.000 no
C25 H25A 0.980 no
C25 H25B 0.980 no
C25 H25C 0.980 no
C26 H26A 0.980 no
C26 H26B 0.980 no
C26 H26C 0.980 no
C27 H27 1.000 no
C28 H28A 0.980 no
C28 H28B 0.980 no
C28 H28C 0.980 no
C29 H29A 0.980 no
C29 H29B 0.980 no
C29 H29C 0.980 no
C31 H31 0.950 no
C32 H32 0.950 no
C33 H33A 0.990 no
C33 H33B 0.990 no
C34 H34A 0.990 no
C34 H34B 0.990 no
C35 H35 0.950 no
C36 H36 0.950 no
C37 H37A 0.990 no
C37 H37B 0.990 no
C38 H38A 0.990 no
C38 H38B 0.990 no
C43 H43 0.950 no
C44 H44 0.950 no
C48 H48 0.950 no
C49 H49 0.950 no
C50 H50 0.950 no
C52 H52 1.000 no
C53 H53A 0.980 no
C53 H53B 0.980 no
C53 H53C 0.980 no
C54 H54A 0.980 no
C54 H54B 0.980 no
C54 H54C 0.980 no
C55 H55 1.000 no
C56 H56A 0.980 no
C56 H56B 0.980 no
C56 H56C 0.980 no
C57 H57A 0.980 no
C57 H57B 0.980 no
C57 H57C 0.980 no
C60 H60 0.950 no
C61 H61 0.950 no
C62 H62 0.950 no
C64 H64 1.000 no
C65 H65A 0.980 no
C65 H65B 0.980 no
C65 H65C 0.980 no
C66 H66A 0.980 no
C66 H66B 0.980 no
C66 H66C 0.980 no
C67 H67 1.000 no
C68 H68A 0.980 no
C68 H68B 0.980 no
C68 H68C 0.980 no
C69 H69A 0.980 no
C69 H69B 0.980 no
C69 H69C 0.980 no
C71 H71 0.950 no
C72 H72 0.950 no
C73 H73A 0.990 no
C73 H73B 0.990 no
C74 H74A 0.990 no
C74 H74B 0.990 no
C75 H75 0.950 no
C76 H76 0.950 no
C77 H77A 0.990 no
C77 H77B 0.990 no
C78 H78A 0.990 no
C78 H78B 0.990 no

loop_
_geom_contact_atom_site_label_1
_geom_contact_atom_site_label_2
_geom_contact_distance
_geom_contact_publ_flag
_geom_contact_site_symmetry_2
Ir1 C6 3.336(4) no .
Ir41 C46 3.463(4) no .
Ir41 C58 3.592(4) no .
F1 N2 3.415(4) no .
F1 C6 3.482(5) no .
F1 C7 3.198(5) no .
F1 C12 2.980(5) no .
F1 C13 3.075(5) no .
F1 C27 3.318(4) no .
F1 C28 3.366(5) no .
F41 C55 3.192(5) no .
F41 C56 3.391(6) no .
F41 C64 3.106(5) no .
F41 C65 3.169(5) no .
F42 C75 3.271(5) no .
F42 C76 3.490(6) no .
N2 C12 2.926(5) no .
N2 C14 3.546(6) no .
N2 C15 2.905(5) no .
N2 C18 3.564(4) no .
N5 C6 3.551(4) no .
N5 C24 2.943(5) no .
N5 C27 2.918(5) no .
N5 C32 3.527(5) no .
N42 C52 2.964(5) no .
N42 C55 2.908(5) no .
N42 C57 3.353(5) no .
N42 C58 3.578(5) no .
N42 C71 3.344(4) no .
N45 C46 3.577(5) no .
N45 C64 2.914(6) no .
N45 C66 3.541(6) no .
N45 C67 2.937(5) no .
C1 C7 3.329(5) no .
C1 C11 3.340(5) no .
C1 C12 3.585(5) no .
C1 C19 3.496(5) no .
C1 C23 3.221(5) no .
C1 C27 3.271(6) no .
C3 C7 3.379(5) no .
C3 C11 3.366(5) no .
C3 C12 3.528(6) no .
C3 C14 3.581(6) no .
C3 C15 3.471(6) no .
C3 C18 3.577(5) no .
C4 C19 3.192(5) no .
C4 C23 3.461(5) no .
C4 C24 3.307(5) no .
C6 C9 2.756(5) no .
C6 C14 3.334(7) no .
C6 C17 3.380(6) no .
C7 C10 2.813(6) no .
C8 C11 2.814(6) no .
C8 C13 2.922(7) no .
C8 C14 3.324(7) no .
C10 C16 3.011(6) no .
C10 C17 3.237(6) no .
C18 C21 2.759(5) no .
C18 C26 3.588(6) no .
C18 C29 3.429(6) no .
C18 C32 3.427(6) no .
C19 C22 2.804(6) no .
C20 C23 2.806(5) no .
C20 C25 3.050(7) no .
C20 C26 3.107(6) no .
C22 C28 2.969(6) no .
C22 C29 3.229(6) no .
C31 C34 3.123(6) no .
C32 C37 3.455(6) no .
C33 C36 3.441(6) no .
C33 C38 3.130(7) no .
C34 C37 3.164(6) no .
C34 C38 3.072(7) no .
C35 C38 3.099(7) no .
C41 C47 3.544(5) no .
C41 C51 3.230(5) no .
C41 C55 3.281(6) no .
C41 C59 3.316(5) no .
C41 C63 3.465(5) no .
C41 C64 3.407(5) no .
C43 C47 3.235(5) no .
C43 C51 3.429(6) no .
C43 C52 3.348(5) no .
C43 C57 3.550(6) no .
C43 C58 3.580(6) no .
C44 C46 3.590(5) no .
C44 C59 3.360(6) no .
C44 C63 3.261(6) no .
C44 C67 3.459(5) no .
C46 C49 2.762(6) no .
C46 C54 3.524(6) no .
C46 C57 3.268(5) no .
C46 C71 3.384(5) no .
C47 C50 2.804(6) no .
C47 C71 3.509(5) no .
C48 C51 2.806(6) no .
C48 C53 3.000(6) no .
C48 C54 3.180(6) no .
C50 C56 2.919(7) no .
C50 C57 3.405(6) no .
C58 C61 2.764(6) no .
C58 C66 3.398(6) no .
C58 C69 3.503(7) no .
C59 C62 2.807(6) no .
C60 C63 2.806(6) no .
C60 C65 2.942(7) no .
C60 C66 3.322(6) no .
C62 C68 2.976(6) no .
C62 C69 3.177(7) no .
C71 C74 3.205(10) no .
C72 C77 3.294(10) no .
C73 C76 3.267(9) no .
C73 C77 3.490(11) no .
C73 C78 3.129(7) no .
C74 C77 3.101(13) no .
C74 C78 3.353(10) no .
C75 C78 3.241(8) no .
F2 C4 3.126(4) no 2_545
F2 C25 3.574(6) no 4_555
F2 C26 3.560(6) no 2_545
F2 C53 3.395(5) no 2_645
F42 C9 3.267(5) no .
F42 C49 3.573(5) no 2_645
F42 C61 3.534(5) no 2_655
C4 F2 3.126(4) no 2_555
C9 F42 3.267(5) no .
C25 F2 3.574(6) no 4_554
C26 F2 3.560(6) no 2_555
C49 F42 3.573(5) no 2_655
C53 F2 3.395(5) no 2_655
C61 F42 3.534(5) no 2_645
Ir1 H27 3.0389 no .
Ir1 H28A 3.5130 no .
Ir1 H33B 3.3576 no .
Ir1 H37B 3.2970 no .
Ir1 H38B 3.5956 no .
Ir41 H55 3.0244 no .
Ir41 H64 3.4026 no .
Ir41 H73A 3.5631 no .
Ir41 H77A 3.4919 no .
F1 H12 2.4522 no .
F1 H13B 2.4941 no .
F1 H13C 3.3642 no .
F1 H27 2.4949 no .
F1 H28A 3.1954 no .
F1 H28C 3.0841 no .
F1 H35 2.5549 no .
F1 H36 2.4385 no .
F2 H13B 2.8611 no .
F2 H28C 3.0667 no .
F2 H35 2.8951 no .
F2 H36 3.2898 no .
F41 H55 2.3316 no .
F41 H56B 3.1628 no .
F41 H56C 3.2576 no .
F41 H64 2.3944 no .
F41 H65A 2.7343 no .
F41 H65C 3.2151 no .
F41 H75 2.4987 no .
F41 H76 2.4500 no .
F42 H65A 3.2508 no .
F42 H75 2.5230 no .
F42 H76 2.9467 no .
N2 H4 3.1205 no .
N2 H12 2.5255 no .
N2 H14A 3.0945 no .
N2 H15 2.4466 no .
N2 H17B 3.2828 no .
N2 H27 3.3277 no .
N2 H31 3.1279 no .
N5 H3 3.1134 no .
N5 H12 3.5516 no .
N5 H15 3.5003 no .
N5 H24 2.4629 no .
N5 H27 2.4652 no .
N5 H29B 3.2644 no .
N5 H31 3.4457 no .
N5 H32 2.7395 no .
N42 H44 3.1241 no .
N42 H52 2.5058 no .
N42 H54B 3.5276 no .
N42 H55 2.5715 no .
N42 H57A 2.8165 no .
N42 H64 3.4289 no .
N42 H71 2.5092 no .
N45 H43 3.1217 no .
N45 H55 3.3810 no .
N45 H64 2.5196 no .
N45 H66B 3.0941 no .
N45 H67 2.4813 no .
N45 H69A 3.4246 no .
N45 H71 3.4960 no .
N45 H72 3.0448 no .
C1 H3 3.1952 no .
C1 H4 3.1997 no .
C1 H12 2.8956 no .
C1 H15 2.9112 no .
C1 H24 3.1982 no .
C1 H27 2.4903 no .
C1 H31 2.5621 no .
C1 H32 2.5477 no .
C3 H12 3.1111 no .
C3 H14A 2.8303 no .
C3 H15 2.9402 no .
C3 H17B 3.0343 no .
C3 H24 3.4445 no .
C4 H15 3.5471 no .
C4 H24 2.6902 no .
C4 H26A 3.3123 no .
C4 H27 3.3300 no .
C4 H29B 3.3123 no .
C6 H3 2.8296 no .
C6 H8 3.2477 no .
C6 H10 3.2596 no .
C6 H12 2.6588 no .
C6 H14A 3.0966 no .
C6 H15 2.6232 no .
C6 H17B 3.1739 no .
C6 H31 3.3749 no .
C7 H3 3.5569 no .
C7 H9 3.2820 no .
C7 H13A 2.8026 no .
C7 H13B 2.6776 no .
C7 H13C 3.3724 no .
C7 H14A 2.6817 no .
C7 H14B 2.7017 no .
C7 H14C 3.3526 no .
C8 H10 3.2709 no .
C8 H12 3.2855 no .
C8 H13A 2.7704 no .
C8 H13B 2.9323 no .
C8 H14B 3.1132 no .
C10 H8 3.2684 no .
C10 H15 3.3151 no .
C10 H16A 3.0890 no .
C10 H16B 2.8338 no .
C10 H17A 2.9788 no .
C10 H17B 3.5689 no .
C10 H37B 3.5952 no .
C11 H3 3.5368 no .
C11 H9 3.2774 no .
C11 H16A 2.7179 no .
C11 H16B 2.8224 no .
C11 H16C 3.3894 no .
C11 H17A 2.6644 no .
C11 H17B 2.6725 no .
C11 H17C 3.3316 no .
C11 H31 3.1679 no .
C12 H2 3.55(4) no .
C12 H8 2.6699 no .
C13 H2 2.99(5) no .
C13 H8 2.5922 no .
C13 H14A 3.3454 no .
C13 H14B 2.7237 no .
C13 H14C 2.6664 no .
C14 H3 3.4107 no .
C14 H8 3.3831 no .
C14 H13A 2.6508 no .
C14 H13B 3.3480 no .
C14 H13C 2.7317 no .
C15 H10 2.6879 no .
C15 H31 2.8811 no .
C16 H10 2.7140 no .
C16 H17A 2.7396 no .
C16 H17B 3.3585 no .
C16 H17C 2.6533 no .
C16 H38A 3.2011 no .
C16 H31 2.9854 no .
C17 H3 3.4922 no .
C17 H10 3.2706 no .
C17 H16A 3.3573 no .
C17 H16B 2.6591 no .
C17 H16C 2.7373 no .
C18 H4 2.7835 no .
C18 H20 3.2531 no .
C18 H22 3.2526 no .
C18 H24 2.6309 no .
C18 H25C 3.5750 no .
C18 H26A 3.4831 no .
C18 H27 2.6141 no .
C18 H29B 3.2253 no .
C18 H32 2.4963 no .
C19 H4 3.2387 no .
C19 H21 3.2819 no .
C19 H25A 3.3745 no .
C19 H25B 2.7998 no .
C19 H25C 2.6740 no .
C19 H26A 2.7034 no .
C19 H26B 2.7059 no .
C19 H26C 3.3586 no .
C19 H32 2.7544 no .
C20 H22 3.2562 no .
C20 H24 3.3285 no .
C20 H25B 2.8431 no .
C20 H25C 3.1956 no .
C20 H26A 3.3960 no .
C20 H26B 2.8205 no .
C20 H32 3.5298 no .
C22 H20 3.2578 no .
C22 H27 3.2994 no .
C22 H28A 3.0338 no .
C22 H28B 2.7951 no .
C22 H29A 3.0005 no .
C22 H29B 3.5241 no .
C23 H21 3.2771 no .
C23 H28A 2.6513 no .
C23 H28B 2.7963 no .
C23 H28C 3.3574 no .
C23 H29A 2.7164 no .
C23 H29B 2.6709 no .
C23 H29C 3.3456 no .
C23 H32 3.1384 no .
C24 H4 3.3142 no .
C24 H20 2.6557 no .
C24 H32 3.2374 no .
C25 H20 2.8476 no .
C25 H26A 3.3545 no .
C25 H26B 2.7165 no .
C25 H26C 2.6639 no .
C25 H32 3.3214 no .
C26 H4 3.4452 no .
C26 H20 2.9814 no .
C26 H25A 2.7360 no .
C26 H25B 2.6519 no .
C26 H25C 3.3510 no .
C27 H22 2.6610 no .
C28 H2 3.60(7) no .
C28 H22 2.7063 no .
C28 H29A 2.7487 no .
C28 H29B 3.3791 no .
C28 H29C 2.7198 no .
C29 H22 3.2058 no .
C29 H28A 3.3767 no .
C29 H28B 2.6945 no .
C29 H28C 2.7773 no .
C31 H15 3.2971 no .
C31 H16A 2.9831 no .
C31 H25C 3.5041 no .
C31 H33A 2.9333 no .
C31 H33B 3.3773 no .
C31 H34B 3.2119 no .
C31 H37A 3.3307 no .
C31 H37B 2.9096 no .
C31 H36 3.4390 no .
C32 H25C 2.9755 no .
C32 H34A 3.3488 no .
C32 H34B 2.9978 no .
C32 H38A 3.3338 no .
C32 H38B 2.7077 no .
C32 H35 3.2849 no .
C33 H38B 2.7621 no .
C33 H31 3.4360 no .
C33 H35 3.0084 no .
C34 H37A 3.3258 no .
C34 H38B 2.6621 no .
C34 H32 3.3098 no .
C34 H36 3.4141 no .
C35 H2 3.40(8) no .
C35 H33A 3.3281 no .
C35 H33B 2.9679 no .
C35 H37A 2.9730 no .
C35 H37B 3.3620 no .
C35 H38B 3.1478 no .
C35 H32 3.4208 no .
C36 H2 3.43(8) no .
C36 H34A 3.3131 no .
C36 H34B 2.7036 no .
C36 H38A 3.3561 no .
C36 H38B 2.9439 no .
C36 H31 3.3017 no .
C37 H16A 3.5139 no .
C37 H34B 2.8305 no .
C37 H31 2.9833 no .
C37 H35 3.4302 no .
C38 H16A 2.9119 no .
C38 H33A 3.2395 no .
C38 H34B 2.7030 no .
C38 H32 3.4424 no .
C38 H36 3.3103 no .
C41 H43 3.1881 no .
C41 H44 3.1817 no .
C41 H52 3.2596 no .
C41 H55 2.5488 no .
C41 H57A 3.5489 no .
C41 H64 2.6606 no .
C41 H67 3.0278 no .
C41 H71 2.3765 no .
C41 H72 2.6184 no .
C43 H52 2.8040 no .
C43 H54B 3.1101 no .
C43 H55 3.4313 no .
C43 H57A 2.7081 no .
C44 H52 3.5925 no .
C44 H57A 3.3943 no .
C44 H64 3.2723 no .
C44 H66B 2.8923 no .
C44 H67 2.9768 no .
C44 H69A 3.0948 no .
C46 H43 2.7791 no .
C46 H48 3.2629 no .
C46 H50 3.2586 no .
C46 H52 2.6437 no .
C46 H54B 3.3801 no .
C46 H55 2.6749 no .
C46 H57A 3.0020 no .
C46 H71 2.5447 no .
C47 H43 3.2762 no .
C47 H49 3.2680 no .
C47 H53A 2.6804 no .
C47 H53B 2.8221 no .
C47 H53C 3.3813 no .
C47 H54A 2.7041 no .
C47 H54B 2.7150 no .
C47 H54C 3.3602 no .
C47 H78B 3.3188 no .
C47 H71 2.6657 no .
C48 H50 3.2511 no .
C48 H52 3.3203 no .
C48 H53A 3.0854 no .
C48 H53B 2.8201 no .
C48 H54A 2.9075 no .
C48 H54B 3.5060 no .
C48 H78B 3.4245 no .
C50 H48 3.2528 no .
C50 H55 3.2684 no .
C50 H56A 2.7981 no .
C50 H56B 2.8894 no .
C50 H57B 3.2280 no .
C51 H49 3.2810 no .
C51 H56A 2.8246 no .
C51 H56B 2.6980 no .
C51 H56C 3.3839 no .
C51 H57A 2.6827 no .
C51 H57B 2.7116 no .
C51 H57C 3.3555 no .
C51 H71 3.5015 no .
C52 H43 3.3310 no .
C52 H48 2.6550 no .
C52 H71 2.8351 no .
C53 H48 2.7381 no .
C53 H54A 2.6962 no .
C53 H54B 3.3383 no .
C53 H54C 2.6277 no .
C53 H78B 3.3421 no .
C53 H71 3.1523 no .
C54 H43 3.2994 no .
C54 H48 3.1084 no .
C54 H53A 3.3327 no .
C54 H53B 2.6150 no .
C54 H53C 2.7202 no .
C55 H50 2.6815 no .
C55 H64 3.2871 no .
C56 H50 2.5648 no .
C56 H57A 3.3622 no .
C56 H57B 2.7505 no .
C56 H57C 2.6802 no .
C57 H50 3.5150 no .
C57 H56A 2.6766 no .
C57 H56B 3.3658 no .
C57 H56C 2.7453 no .
C57 H64 3.5219 no .
C58 H44 2.7558 no .
C58 H60 3.2609 no .
C58 H62 3.2521 no .
C58 H64 2.6363 no .
C58 H66B 3.1954 no .
C58 H67 2.6224 no .
C58 H69A 3.3502 no .
C58 H72 3.2579 no .
C59 H44 3.5420 no .
C59 H61 3.2816 no .
C59 H65A 2.6835 no .
C59 H65B 2.7876 no .
C59 H65C 3.3685 no .
C59 H66A 2.7124 no .
C59 H66B 2.7167 no .
C59 H66C 3.3609 no .
C60 H62 3.2534 no .
C60 H64 3.2988 no .
C60 H65A 2.9867 no .
C60 H65B 2.7637 no .
C60 H66A 3.0983 no .
C62 H60 3.2535 no .
C62 H67 3.3030 no .
C62 H68A 2.7269 no .
C62 H68B 3.1420 no .
C62 H69A 3.4944 no .
C62 H69B 2.9159 no .
C63 H44 3.3402 no .
C63 H61 3.2738 no .
C63 H68A 2.7530 no .
C63 H68B 2.7023 no .
C63 H68C 3.3683 no .
C63 H69A 2.6978 no .
C63 H69B 2.7019 no .
C63 H69C 3.3500 no .
C63 H72 3.2122 no .
C64 H55 3.3761 no .
C64 H60 2.6819 no .
C65 H42 3.47(4) no .
C65 H60 2.6328 no .
C65 H66A 2.7302 no .
C65 H66B 3.3563 no .
C65 H66C 2.6588 no .
C66 H57C 3.5803 no .
C66 H60 3.3505 no .
C66 H65A 3.3580 no .
C66 H65B 2.6661 no .
C66 H65C 2.7201 no .
C67 H44 3.5599 no .
C67 H62 2.6421 no .
C67 H72 2.9201 no .
C68 H62 2.7189 no .
C68 H69A 3.3663 no .
C68 H69B 2.7312 no .
C68 H69C 2.6789 no .
C68 H73A 3.5597 no .
C68 H72 3.0154 no .
C69 H44 3.4843 no .
C69 H62 3.1102 no .
C69 H68A 2.7064 no .
C69 H68B 3.3645 no .
C69 H68C 2.7098 no .
C71 H52 3.3072 no .
C71 H53A 2.9393 no .
C71 H73A 3.3612 no .
C71 H73B 2.8017 no .
C71 H74A 3.5517 no .
C71 H77A 3.0851 no .
C71 H77B 3.1816 no .
C71 H76 3.3789 no .
C72 H67 3.2473 no .
C72 H68B 3.0854 no .
C72 H74A 3.0953 no .
C72 H74B 3.1565 no .
C72 H78A 2.7873 no .
C72 H78B 3.3611 no .
C72 H75 3.3521 no .
C73 H68B 3.2745 no .
C73 H77B 3.5892 no .
C73 H78A 2.9409 no .
C73 H71 3.4208 no .
C73 H75 3.1074 no .
C74 H77B 3.0453 no .
C74 H78A 3.2875 no .
C74 H72 3.1372 no .
C74 H76 3.3579 no .
C75 H42 2.94(5) no .
C75 H73A 3.1042 no .
C75 H73B 3.1616 no .
C75 H77A 3.3318 no .
C75 H77B 2.8184 no .
C75 H78A 3.5791 no .
C75 H72 3.3675 no .
C76 H42 3.07(6) no .
C76 H74A 2.7031 no .
C76 H74B 3.2866 no .
C76 H78A 3.1024 no .
C76 H78B 3.1957 no .
C76 H71 3.3581 no .
C77 H73B 3.5514 no .
C77 H74A 2.9146 no .
C77 H71 3.0966 no .
C77 H75 3.4035 no .
C78 H53A 3.0146 no .
C78 H73B 3.0191 no .
C78 H74A 3.2795 no .
C78 H72 3.4361 no .
C78 H76 3.1685 no .
H2 H12 3.2229 no .
H2 H13B 2.2066 no .
H2 H13C 3.0995 no .
H2 H27 3.3899 no .
H2 H28A 3.4827 no .
H2 H28C 2.9852 no .
H2 H35 2.7320 no .
H2 H36 2.7807 no .
H42 H55 3.4729 no .
H42 H56B 3.4970 no .
H42 H56C 3.5849 no .
H42 H64 3.4628 no .
H42 H65A 2.8043 no .
H42 H65C 3.3959 no .
H42 H75 2.2501 no .
H42 H76 2.4953 no .
H3 H4 2.4678 no .
H3 H12 3.5111 no .
H3 H14A 2.5143 no .
H3 H15 3.3022 no .
H3 H17B 2.6536 no .
H4 H24 2.8682 no .
H4 H26A 2.7452 no .
H4 H29B 3.3068 no .
H8 H9 2.3470 no .
H8 H12 3.5454 no .
H8 H13A 2.1707 no .
H8 H13B 2.6462 no .
H8 H13C 3.5419 no .
H8 H14B 3.0185 no .
H9 H10 2.3235 no .
H10 H15 3.5940 no .
H10 H16A 2.8607 no .
H10 H16B 2.2576 no .
H10 H17A 2.8384 no .
H12 H13A 2.8493 no .
H12 H13B 2.3901 no .
H12 H13C 2.3013 no .
H12 H14A 2.3523 no .
H12 H14B 2.8654 no .
H12 H14C 2.3689 no .
H12 H27 2.7281 no .
H13A H14A 3.5639 no .
H13A H14B 2.5050 no .
H13A H14C 2.8746 no .
H13B H14B 3.5869 no .
H13B H14C 3.5833 no .
H13C H14A 3.5963 no .
H13C H14B 3.0806 no .
H13C H14C 2.5303 no .
H15 H16A 2.4164 no .
H15 H16B 2.8717 no .
H15 H16C 2.3306 no .
H15 H17A 2.8675 no .
H15 H17B 2.3462 no .
H15 H17C 2.3833 no .
H15 H24 3.2675 no .
H15 H31 2.3488 no .
H16A H17C 3.5730 no .
H16A H37B 3.0479 no .
H16A H38A 2.2483 no .
H16A H31 2.4302 no .
H16B H17A 2.5237 no .
H16B H17B 3.5801 no .
H16B H17C 2.8552 no .
H16C H17A 3.0990 no .
H16C H17B 3.5980 no .
H16C H17C 2.5154 no .
H16C H38A 3.4814 no .
H16C H31 3.2672 no .
H20 H21 2.3270 no .
H20 H25B 2.3542 no .
H20 H25C 3.1498 no .
H20 H26A 3.4607 no .
H20 H26B 2.4534 no .
H21 H22 2.3290 no .
H22 H27 3.5788 no .
H22 H28A 2.8847 no .
H22 H28B 2.2374 no .
H22 H29A 2.7712 no .
H24 H25A 2.3309 no .
H24 H25B 2.8719 no .
H24 H25C 2.4178 no .
H24 H26A 2.3536 no .
H24 H26B 2.8647 no .
H24 H26C 2.3686 no .
H24 H31 3.5564 no .
H24 H32 3.1251 no .
H25A H26B 3.0747 no .
H25A H26C 2.5290 no .
H25B H26A 3.5678 no .
H25B H26B 2.4953 no .
H25B H26C 2.8717 no .
H25C H26B 3.5798 no .
H25C H26C 3.5807 no .
H25C H31 3.5164 no .
H25C H32 2.5949 no .
H27 H28A 2.4026 no .
H27 H28B 2.8606 no .
H27 H28C 2.3146 no .
H27 H29A 2.8610 no .
H27 H29B 2.3550 no .
H27 H29C 2.3536 no .
H28A H33B 3.4367 no .
H28A H35 2.9458 no .
H28B H29A 2.5401 no .
H28B H29B 3.5996 no .
H28B H29C 2.9388 no .
H28C H29A 3.1067 no .
H28C H29C 2.5979 no .
H33A H34A 2.5453 no .
H33A H34B 2.2462 no .
H33A H38B 2.6434 no .
H33A H32 2.6886 no .
H33B H34A 2.2431 no .
H33B H34B 2.8342 no .
H33B H32 2.2899 no .
H33B H35 3.1564 no .
H34A H38B 3.5592 no .
H34A H35 2.3484 no .
H34B H37A 2.7563 no .
H34B H38A 3.5844 no .
H34B H38B 2.0877 no .
H34B H35 2.8651 no .
H37A H38A 2.5073 no .
H37A H38B 2.2569 no .
H37A H36 2.6643 no .
H37B H38A 2.2537 no .
H37B H38B 2.8411 no .
H37B H31 3.0788 no .
H37B H36 2.2907 no .
H38A H31 2.3616 no .
H38B H31 2.8738 no .
H43 H44 2.4757 no .
H43 H52 2.9778 no .
H43 H54B 2.5242 no .
H43 H57A 2.7558 no .
H44 H66B 2.8054 no .
H44 H67 3.2863 no .
H44 H69A 2.6725 no .
H48 H49 2.3088 no .
H48 H52 3.5895 no .
H48 H53A 2.9451 no .
H48 H53B 2.2655 no .
H48 H54A 2.6234 no .
H49 H50 2.3320 no .
H50 H55 3.5183 no .
H50 H56A 2.2008 no .
H50 H56B 2.5364 no .
H50 H56C 3.5267 no .
H50 H57B 3.2114 no .
H52 H53A 2.4345 no .
H52 H53B 2.8748 no .
H52 H53C 2.3274 no .
H52 H54A 2.8640 no .
H52 H54B 2.3509 no .
H52 H54C 2.3703 no .
H52 H71 2.4649 no .
H53A H54A 3.5547 no .
H53A H54C 3.5526 no .
H53A H78A 3.1915 no .
H53A H78B 2.4515 no .
H53A H71 2.5956 no .
H53B H54A 2.4582 no .
H53B H54B 3.5396 no .
H53B H54C 2.8135 no .
H53C H54A 3.0692 no .
H53C H54B 3.5878 no .
H53C H54C 2.4977 no .
H55 H56A 2.8501 no .
H55 H56B 2.3887 no .
H55 H56C 2.3012 no .
H55 H57A 2.3509 no .
H55 H57B 2.8666 no .
H55 H57C 2.3704 no .
H55 H64 2.3953 no .
H55 H76 3.5988 no .
H56A H57A 3.5895 no .
H56A H57B 2.5423 no .
H56A H57C 2.8938 no .
H56B H57C 3.5950 no .
H56B H76 3.0680 no .
H56C H57B 3.1012 no .
H56C H57C 2.5404 no .
H57A H64 3.4093 no .
H57A H66B 3.3812 no .
H57A H66C 3.5602 no .
H57C H64 3.2795 no .
H57C H66B 3.5366 no .
H57C H66C 2.9667 no .
H60 H61 2.3285 no .
H60 H64 3.5715 no .
H60 H65A 2.7469 no .
H60 H65B 2.1735 no .
H60 H65C 3.5701 no .
H60 H66A 2.9589 no .
H61 H62 2.3224 no .
H62 H67 3.5746 no .
H62 H68A 2.1798 no .
H62 H68B 3.0220 no .
H62 H68C 3.5987 no .
H62 H69B 2.6358 no .
H64 H65A 2.4014 no .
H64 H65B 2.8670 no .
H64 H65C 2.3309 no .
H64 H66A 2.8726 no .
H64 H66B 2.3587 no .
H64 H66C 2.3815 no .
H65A H66C 3.5737 no .
H65B H66A 2.5214 no .
H65B H66B 3.5817 no .
H65B H66C 2.8812 no .
H65C H66A 3.0668 no .
H65C H66B 3.5882 no .
H65C H66C 2.5028 no .
H67 H68A 2.8766 no .
H67 H68B 2.3882 no .
H67 H68C 2.3627 no .
H67 H69A 2.3549 no .
H67 H69B 2.8665 no .
H67 H69C 2.3709 no .
H67 H72 2.3576 no .
H68A H69B 2.5529 no .
H68A H69C 2.9485 no .
H68B H69C 3.5779 no .
H68B H73A 2.6007 no .
H68B H72 2.4279 no .
H68C H69A 3.5891 no .
H68C H69B 3.0310 no .
H68C H69C 2.5002 no .
H68C H72 3.3346 no .
H73A H74A 2.6012 no .
H73A H74B 2.0242 no .
H73A H72 2.2932 no .
H73A H75 3.4955 no .
H73B H74A 2.0230 no .
H73B H74B 2.5469 no .
H73B H77B 3.4728 no .
H73B H78A 2.5274 no .
H73B H72 2.7761 no .
H74A H77B 2.5513 no .
H74A H78A 3.0191 no .
H74A H75 2.7544 no .
H74A H76 3.5897 no .
H74B H75 2.2425 no .
H77A H78A 2.6335 no .
H77A H78B 2.0478 no .
H77A H71 3.4604 no .
H77A H76 2.2362 no .
H77B H78A 2.0487 no .
H77B H78B 2.5480 no .
H77B H76 2.7219 no .
H78A H71 2.7901 no .
H78B H71 2.2804 no .
H31 H32 2.3201 no .
H35 H36 2.2666 no .
H71 H72 2.2982 no .
H75 H76 2.2565 no .
F1 H25A 3.5769 no 4_555
F2 H4 2.1918 no 2_545
F2 H25A 2.5952 no 4_555
F2 H26A 2.5890 no 2_545
F2 H53B 2.6277 no 2_645
F2 H53C 3.3508 no 2_645
F42 H9 2.4538 no .
F42 H10 3.1915 no .
F42 H44 2.9282 no 4_555
F42 H49 2.8939 no 2_645
F42 H50 3.1376 no 2_645
F42 H61 2.6383 no 2_655
C3 H28A 3.2978 no 2_555
C3 H28C 3.4975 no 2_555
C4 H26C 3.4880 no 3_565
C4 H35 3.5781 no 2_555
C6 H68A 3.3694 no 2_655
C7 H68A 3.1687 no 2_655
C8 H62 3.3888 no 2_655
C8 H66A 3.3992 no 4_555
C8 H66C 3.4323 no 4_555
C8 H68A 3.0441 no 2_655
C9 H49 3.0313 no 2_645
C9 H62 2.8447 no 2_655
C9 H66B 3.5741 no 4_555
C9 H68A 3.1473 no 2_655
C10 H56C 3.5498 no .
C10 H62 3.3288 no 2_655
C10 H65C 3.4737 no .
C10 H68A 3.3147 no 2_655
C11 H68A 3.4256 no 2_655
C13 H16C 3.3999 no 4_555
C13 H25A 3.5448 no 4_555
C13 H25C 3.4916 no 4_555
C13 H38A 3.2292 no 4_555
C14 H34A 3.5167 no 2_555
C14 H38B 3.2906 no 4_555
C14 H68A 3.4530 no 2_655
C14 H68C 3.3398 no 2_655
C16 H13A 3.4119 no 4_554
C16 H54A 3.5124 no 3_665
C16 H56C 3.4349 no .
C16 H57C 3.4967 no .
C16 H65C 3.0761 no .
C16 H66C 3.4504 no .
C17 H26B 3.0940 no 3_565
C17 H54C 3.5075 no 3_665
C17 H56C 3.5767 no .
C17 H68B 3.2729 no 2_655
C17 H73A 2.8251 no 2_655
C18 H53C 2.9160 no 1_455
C19 H53C 2.9543 no 1_455
C20 H53C 2.9791 no 1_455
C20 H54C 3.0582 no 1_455
C20 H73B 3.4861 no 4_454
C20 H74A 3.0598 no 4_454
C21 H52 3.1791 no 1_455
C21 H53C 2.9734 no 1_455
C21 H54C 3.4044 no 1_455
C21 H67 3.5080 no 1_455
C21 H69C 3.2488 no 1_455
C21 H74A 3.0658 no 4_454
C22 H52 3.4844 no 1_455
C22 H53C 2.9500 no 1_455
C22 H67 3.4395 no 1_455
C22 H68C 3.1049 no 1_455
C23 H53C 2.9566 no 1_455
C24 H26C 3.1839 no 3_565
C25 H13C 3.1359 no 4_554
C25 H28C 2.9173 no 4_554
C25 H29C 3.0733 no 4_554
C26 H17C 3.1712 no 3_565
C26 H24 3.3673 no 3_565
C26 H26C 2.9308 no 3_565
C26 H54C 3.4393 no 1_455
C28 H3 2.8315 no 2_545
C28 H25A 3.4880 no 4_555
C28 H25B 3.2242 no 4_555
C28 H68C 3.5140 no 1_455
C29 H25B 3.2455 no 4_555
C29 H34A 3.4575 no 2_555
C29 H53A 3.2650 no 1_455
C29 H53C 3.5829 no 1_455
C29 H73B 3.3141 no 1_455
C29 H78A 3.0696 no 1_455
C31 H13A 3.3672 no 4_554
C31 H13C 3.0773 no 4_554
C32 H13C 3.4838 no 4_554
C33 H33A 2.9733 no 3_555
C34 H29B 3.4182 no 2_545
C34 H33A 3.2855 no 3_555
C35 H29B 3.3071 no 2_545
C36 H48 3.5259 no 2_645
C36 H53A 3.3442 no 2_645
C36 H53B 3.3999 no 2_645
C36 H78B 3.1605 no 2_645
C37 H65B 3.3275 no .
C37 H77A 3.3779 no 2_645
C37 H78B 2.9427 no 2_645
C38 H13A 3.1101 no 4_554
C38 H13C 3.4586 no 4_554
C38 H14B 3.4853 no 4_554
C38 H14C 3.5431 no 4_554
C43 H57B 3.4511 no 3_665
C46 H57B 3.2280 no 3_665
C47 H57B 3.1603 no 3_665
C48 H57B 3.4495 no 3_665
C48 H57C 3.5892 no 3_665
C48 H36 3.4168 no 2_655
C49 H9 3.4869 no 2_655
C49 H57A 3.4332 no 3_665
C49 H65A 3.5282 no 2_655
C50 H57A 3.4817 no 3_665
C50 H65A 3.3984 no 2_655
C51 H57B 3.5678 no 3_665
C53 H29A 3.5697 no 1_655
C53 H29B 3.3605 no 1_655
C53 H36 3.4020 no 2_655
C54 H17C 3.0259 no 3_665
C54 H57B 3.1639 no 3_665
C54 H57C 3.4075 no 3_665
C54 H74B 2.9656 no 4_554
C56 H16B 3.4115 no .
C56 H17A 3.4497 no .
C57 H54A 3.4621 no 3_665
C57 H54B 3.1839 no 3_665
C60 H56B 3.2673 no 2_645
C60 H69A 3.5158 no 3_655
C60 H69B 3.5452 no 3_655
C60 H76 3.4203 no 2_645
C61 H56B 3.1546 no 2_645
C61 H76 3.3059 no 2_645
C62 H9 3.5034 no 2_645
C62 H66A 3.5692 no 3_655
C65 H16A 3.4735 no .
C65 H37B 3.2618 no .
C65 H38A 3.5314 no .
C66 H8 2.9768 no 4_554
C66 H9 3.4451 no 4_554
C66 H69B 3.4903 no 3_655
C67 H21 3.4698 no 1_655
C67 H22 3.3032 no 1_655
C68 H14A 3.4455 no 2_645
C68 H14B 3.3925 no 2_645
C68 H17B 3.4349 no 2_645
C68 H22 3.0160 no 1_655
C68 H28B 3.4014 no 1_655
C69 H14B 3.5993 no 2_645
C69 H21 3.1845 no 1_655
C69 H60 3.4958 no 3_655
C69 H66A 3.4855 no 3_655
C69 H77B 3.0224 no 4_554
C71 H29A 2.8355 no 1_655
C72 H22 3.5147 no 1_655
C72 H29A 2.9607 no 1_655
C73 H17A 3.5306 no 2_645
C73 H17B 3.4849 no 2_645
C73 H20 3.2343 no 4_655
C73 H29A 3.2674 no 1_655
C74 H20 3.1669 no 4_655
C74 H21 3.4263 no 4_655
C74 H54B 3.3333 no 4_555
C74 H54C 3.3306 no 4_555
C75 H44 3.4627 no 4_555
C76 H60 3.4002 no 2_655
C76 H61 3.4232 no 2_655
C76 H69A 3.1936 no 4_555
C77 H37A 2.9156 no 2_655
C77 H60 3.3972 no 2_655
C77 H69A 3.2442 no 4_555
C77 H69C 3.4687 no 4_555
C78 H29A 3.0343 no 1_655
C78 H37A 2.7789 no 2_655
H2 H4 3.0114 no 2_545
H2 H25A 2.7460 no 4_555
H2 H26A 3.5021 no 2_545
H2 H53B 2.9405 no 2_645
H42 H9 3.1564 no .
H42 H10 3.1820 no .
H42 H49 3.4624 no 2_645
H42 H50 3.3828 no 2_645
H42 H61 2.9098 no 2_655
H3 C28 2.8315 no 2_555
H3 H28A 2.5107 no 2_555
H3 H28B 2.7152 no 2_555
H3 H28C 2.7905 no 2_555
H3 H68C 3.3840 no 2_655
H4 F2 2.1918 no 2_555
H4 H2 3.0114 no 2_555
H4 H26C 3.3560 no 3_565
H4 H28A 3.5441 no 2_555
H4 H28C 3.3991 no 2_555
H4 H53B 3.4793 no 1_455
H4 H53C 3.1959 no 1_455
H4 H35 3.0402 no 2_555
H8 C66 2.9768 no 4_555
H8 H62 3.5725 no 2_655
H8 H66A 2.7556 no 4_555
H8 H66B 3.1255 no 4_555
H8 H66C 2.5717 no 4_555
H8 H68A 3.4474 no 2_655
H9 F42 2.4538 no .
H9 C49 3.4869 no 2_645
H9 C62 3.5034 no 2_655
H9 C66 3.4451 no 4_555
H9 H42 3.1564 no .
H9 H49 2.5957 no 2_645
H9 H61 3.3361 no 2_655
H9 H62 2.7003 no 2_655
H9 H66A 3.3835 no 4_555
H9 H66B 2.8972 no 4_555
H9 H66C 3.5213 no 4_555
H10 F42 3.1915 no .
H10 H42 3.1820 no .
H10 H56C 2.7292 no .
H10 H62 3.4869 no 2_655
H10 H65C 2.8424 no .
H13A C16 3.4119 no 4_555
H13A C31 3.3672 no 4_555
H13A C38 3.1101 no 4_555
H13A H16A 2.9467 no 4_555
H13A H16C 2.9675 no 4_555
H13A H38A 2.4437 no 4_555
H13A H38B 3.2015 no 4_555
H13A H66C 3.3300 no 4_555
H13A H31 3.3949 no 4_555
H13B H16C 3.1488 no 4_555
H13B H25A 3.3841 no 4_555
H13C C25 3.1359 no 4_555
H13C C31 3.0773 no 4_555
H13C C32 3.4838 no 4_555
H13C C38 3.4586 no 4_555
H13C H16C 3.5527 no 4_555
H13C H25A 2.8439 no 4_555
H13C H25C 2.5483 no 4_555
H13C H38A 3.1982 no 4_555
H13C H38B 3.4542 no 4_555
H13C H31 3.1328 no 4_555
H14A C68 3.4455 no 2_655
H14A H28A 3.2707 no 2_555
H14A H33B 3.3942 no 2_555
H14A H34A 3.3783 no 2_555
H14A H68A 3.1979 no 2_655
H14A H68C 2.8058 no 2_655
H14B C38 3.4853 no 4_555
H14B C68 3.3925 no 2_655
H14B C69 3.5993 no 2_655
H14B H38A 3.2084 no 4_555
H14B H38B 2.8634 no 4_555
H14B H68A 2.9574 no 2_655
H14B H68C 2.9759 no 2_655
H14B H69B 3.2490 no 2_655
H14B H69C 3.1519 no 2_655
H14C C38 3.5431 no 4_555
H14C H33A 2.7667 no 4_555
H14C H33B 3.0353 no 2_555
H14C H34A 2.8176 no 2_555
H14C H38A 3.5974 no 4_555
H14C H38B 2.8473 no 4_555
H15 H26C 3.5257 no 3_565
H16A C65 3.4735 no .
H16A H13A 2.9467 no 4_554
H16A H65C 2.5859 no .
H16A H66C 3.1870 no .
H16B C56 3.4115 no .
H16B H54A 3.4552 no 3_665
H16B H56C 2.5051 no .
H16B H57C 2.7818 no .
H16B H65C 2.6846 no .
H16B H66C 3.1694 no .
H16C C13 3.3999 no 4_554
H16C H13A 2.9675 no 4_554
H16C H13B 3.1488 no 4_554
H16C H13C 3.5527 no 4_554
H16C H54A 2.7900 no 3_665
H16C H57C 3.3433 no .
H16C H66C 3.4252 no .
H17A C56 3.4497 no .
H17A C73 3.5306 no 2_655
H17A H56A 3.2912 no .
H17A H56C 2.7535 no .
H17A H68A 3.5634 no 2_655
H17A H68B 2.8881 no 2_655
H17A H73A 2.5653 no 2_655
H17A H74B 3.3597 no 2_655
H17B C68 3.4349 no 2_655
H17B C73 3.4849 no 2_655
H17B H26B 2.9594 no 3_565
H17B H26C 3.5553 no 3_565
H17B H28B 3.2863 no 2_555
H17B H68A 3.4634 no 2_655
H17B H68B 2.7663 no 2_655
H17B H68C 3.5802 no 2_655
H17B H73A 2.5837 no 2_655
H17B H73B 3.5665 no 2_655
H17C C26 3.1712 no 3_565
H17C C54 3.0259 no 3_665
H17C H26A 3.3163 no 3_565
H17C H26B 2.4018 no 3_565
H17C H26C 3.3771 no 3_565
H17C H54A 2.7982 no 3_665
H17C H54B 3.2167 no 3_665
H17C H54C 2.5885 no 3_665
H17C H73A 2.8523 no 2_655
H17C H74B 3.3326 no 2_655
H20 C73 3.2343 no 4_454
H20 C74 3.1669 no 4_454
H20 H53C 3.5485 no 1_455
H20 H54C 2.9035 no 1_455
H20 H73A 3.5332 no 4_454
H20 H73B 2.5540 no 4_454
H20 H74A 2.4563 no 4_454
H20 H74B 3.3557 no 4_454
H21 C67 3.4698 no 1_455
H21 C69 3.1845 no 1_455
H21 C74 3.4263 no 4_454
H21 H52 3.0726 no 1_455
H21 H53C 3.5292 no 1_455
H21 H54C 3.4813 no 1_455
H21 H67 2.9161 no 1_455
H21 H68C 3.4827 no 1_455
H21 H69A 3.2734 no 1_455
H21 H69C 2.5223 no 1_455
H21 H74A 2.4724 no 4_454
H21 H77B 3.2637 no 4_454
H22 C67 3.3032 no 1_455
H22 C68 3.0160 no 1_455
H22 C72 3.5147 no 1_455
H22 H52 3.5742 no 1_455
H22 H53C 3.4894 no 1_455
H22 H67 2.7659 no 1_455
H22 H68B 3.1757 no 1_455
H22 H68C 2.3249 no 1_455
H22 H69C 3.3527 no 1_455
H22 H72 3.2016 no 1_455
H24 C26 3.3673 no 3_565
H24 H26A 3.3445 no 3_565
H24 H26C 2.5587 no 3_565
H25A F1 3.5769 no 4_554
H25A F2 2.5952 no 4_554
H25A C13 3.5448 no 4_554
H25A C28 3.4880 no 4_554
H25A H2 2.7460 no 4_554
H25A H13B 3.3841 no 4_554
H25A H13C 2.8439 no 4_554
H25A H26A 3.3216 no 3_565
H25A H28C 2.5258 no 4_554
H25A H29C 3.3456 no 4_554
H25B C28 3.2242 no 4_554
H25B C29 3.2455 no 4_554
H25B H28B 3.3683 no 4_554
H25B H28C 2.4475 no 4_554
H25B H29A 3.5043 no 4_554
H25B H29C 2.4063 no 4_554
H25B H73B 3.0974 no 4_454
H25C C13 3.4916 no 4_554
H25C H13C 2.5483 no 4_554
H25C H28C 3.5150 no 4_554
H25C H29C 3.0378 no 4_554
H26A F2 2.5890 no 2_555
H26A H2 3.5021 no 2_555
H26A H17C 3.3163 no 3_565
H26A H24 3.3445 no 3_565
H26A H25A 3.3216 no 3_565
H26A H26C 2.8436 no 3_565
H26A H53B 3.4337 no 1_455
H26A H53C 3.1954 no 1_455
H26A H54C 3.2631 no 1_455
H26B C17 3.0940 no 3_565
H26B H17B 2.9594 no 3_565
H26B H17C 2.4018 no 3_565
H26B H54C 2.7799 no 1_455
H26B H73B 3.5238 no 4_454
H26C C4 3.4880 no 3_565
H26C C24 3.1839 no 3_565
H26C C26 2.9308 no 3_565
H26C H4 3.3560 no 3_565
H26C H15 3.5257 no 3_565
H26C H17B 3.5553 no 3_565
H26C H17C 3.3771 no 3_565
H26C H24 2.5587 no 3_565
H26C H26A 2.8436 no 3_565
H26C H26C 2.4656 no 3_565
H28A C3 3.2978 no 2_545
H28A H3 2.5107 no 2_545
H28A H4 3.5441 no 2_545
H28A H14A 3.2707 no 2_545
H28A H68C 3.4158 no 1_455
H28B C68 3.4014 no 1_455
H28B H3 2.7152 no 2_545
H28B H17B 3.2863 no 2_545
H28B H25B 3.3683 no 4_555
H28B H68B 3.1434 no 1_455
H28B H68C 2.7647 no 1_455
H28B H73A 3.3900 no 1_455
H28B H73B 3.1847 no 1_455
H28C C3 3.4975 no 2_545
H28C C25 2.9173 no 4_555
H28C H3 2.7905 no 2_545
H28C H4 3.3991 no 2_545
H28C H25A 2.5258 no 4_555
H28C H25B 2.4475 no 4_555
H28C H25C 3.5150 no 4_555
H29A C53 3.5697 no 1_455
H29A C71 2.8355 no 1_455
H29A C72 2.9607 no 1_455
H29A C73 3.2674 no 1_455
H29A C78 3.0343 no 1_455
H29A H25B 3.5043 no 4_555
H29A H53A 2.8665 no 1_455
H29A H53C 3.3980 no 1_455
H29A H73B 2.6549 no 1_455
H29A H78A 2.4725 no 1_455
H29A H78B 3.3215 no 1_455
H29A H71 3.2626 no 1_455
H29A H72 3.4451 no 1_455
H29B C34 3.4182 no 2_555
H29B C35 3.3071 no 2_555
H29B C53 3.3605 no 1_455
H29B H34A 2.8835 no 2_555
H29B H34B 3.5493 no 2_555
H29B H53A 2.7868 no 1_455
H29B H53C 3.0985 no 1_455
H29B H78A 3.1934 no 1_455
H29B H35 3.2045 no 2_555
H29C C25 3.0733 no 4_555
H29C H25A 3.3456 no 4_555
H29C H25B 2.4063 no 4_555
H29C H25C 3.0378 no 4_555
H29C H34A 3.1292 no 2_555
H29C H73B 3.1180 no 1_455
H29C H78A 3.0726 no 1_455
H33A C33 2.9733 no 3_555
H33A C34 3.2855 no 3_555
H33A H14C 2.7667 no 4_554
H33A H33A 2.3998 no 3_555
H33A H33B 2.9161 no 3_555
H33A H34A 2.9707 no 3_555
H33A H34B 3.3173 no 3_555
H33B H14A 3.3942 no 2_545
H33B H14C 3.0353 no 2_545
H33B H33A 2.9161 no 3_555
H34A C14 3.5167 no 2_545
H34A C29 3.4575 no 2_545
H34A H14A 3.3783 no 2_545
H34A H14C 2.8176 no 2_545
H34A H29B 2.8835 no 2_545
H34A H29C 3.1292 no 2_545
H34A H33A 2.9707 no 3_555
H34B H29B 3.5493 no 2_545
H34B H33A 3.3173 no 3_555
H34B H78A 3.2576 no 2_645
H37A C77 2.9156 no 2_645
H37A C78 2.7789 no 2_645
H37A H65B 3.0759 no .
H37A H77A 2.4516 no 2_645
H37A H77B 2.9898 no 2_645
H37A H78A 2.9315 no 2_645
H37A H78B 2.1311 no 2_645
H37B C65 3.2618 no .
H37B H49 3.2560 no 2_645
H37B H65A 3.4733 no .
H37B H65B 2.8806 no .
H37B H65C 2.9294 no .
H37B H77A 3.5363 no 2_645
H37B H78B 3.3312 no 2_645
H38A C13 3.2292 no 4_554
H38A C65 3.5314 no .
H38A H13A 2.4437 no 4_554
H38A H13C 3.1982 no 4_554
H38A H14B 3.2084 no 4_554
H38A H14C 3.5974 no 4_554
H38A H65B 3.0378 no .
H38A H65C 3.1169 no .
H38A H66C 3.5832 no .
H38B C14 3.2906 no 4_554
H38B H13A 3.2015 no 4_554
H38B H13C 3.4542 no 4_554
H38B H14B 2.8634 no 4_554
H38B H14C 2.8473 no 4_554
H43 H50 3.3561 no 3_665
H43 H56A 3.5274 no 3_665
H43 H57B 2.7261 no 3_665
H43 H74B 3.2552 no 4_554
H43 H75 3.1960 no 4_554
H44 F42 2.9282 no 4_554
H44 C75 3.4627 no 4_554
H44 H61 2.9167 no 3_655
H44 H75 3.2217 no 4_554
H44 H76 3.5498 no 4_554
H48 C36 3.5259 no 2_655
H48 H36 2.7746 no 2_655
H49 F42 2.8939 no 2_655
H49 C9 3.0313 no 2_655
H49 H42 3.4624 no 2_655
H49 H9 2.5957 no 2_655
H49 H37B 3.2560 no 2_655
H49 H65A 3.1618 no 2_655
H50 F42 3.1376 no 2_655
H50 H42 3.3828 no 2_655
H50 H43 3.3561 no 3_665
H50 H65A 2.9158 no 2_655
H50 H75 3.4658 no 2_655
H52 C21 3.1791 no 1_655
H52 C22 3.4844 no 1_655
H52 H21 3.0726 no 1_655
H52 H22 3.5742 no 1_655
H53A C29 3.2650 no 1_655
H53A C36 3.3442 no 2_655
H53A H29A 2.8665 no 1_655
H53A H29B 2.7868 no 1_655
H53A H36 3.1253 no 2_655
H53B F2 2.6277 no 2_655
H53B C36 3.3999 no 2_655
H53B H2 2.9405 no 2_655
H53B H4 3.4793 no 1_655
H53B H26A 3.4337 no 1_655
H53B H35 3.5022 no 2_655
H53B H36 2.7835 no 2_655
H53C F2 3.3508 no 2_655
H53C C18 2.9160 no 1_655
H53C C19 2.9543 no 1_655
H53C C20 2.9791 no 1_655
H53C C21 2.9734 no 1_655
H53C C22 2.9500 no 1_655
H53C C23 2.9566 no 1_655
H53C C29 3.5829 no 1_655
H53C H4 3.1959 no 1_655
H53C H20 3.5485 no 1_655
H53C H21 3.5292 no 1_655
H53C H22 3.4894 no 1_655
H53C H26A 3.1954 no 1_655
H53C H29A 3.3980 no 1_655
H53C H29B 3.0985 no 1_655
H54A C16 3.5124 no 3_665
H54A C57 3.4621 no 3_665
H54A H16B 3.4552 no 3_665
H54A H16C 2.7900 no 3_665
H54A H17C 2.7982 no 3_665
H54A H57B 3.1154 no 3_665
H54A H57C 2.9030 no 3_665
H54B C57 3.1839 no 3_665
H54B C74 3.3333 no 4_554
H54B H17C 3.2167 no 3_665
H54B H56A 3.1430 no 3_665
H54B H57B 2.4909 no 3_665
H54B H57C 3.0326 no 3_665
H54B H74A 3.4554 no 4_554
H54B H74B 2.4176 no 4_554
H54C C17 3.5075 no 3_665
H54C C20 3.0582 no 1_655
H54C C21 3.4044 no 1_655
H54C C26 3.4393 no 1_655
H54C C74 3.3306 no 4_554
H54C H17C 2.5885 no 3_665
H54C H20 2.9035 no 1_655
H54C H21 3.4813 no 1_655
H54C H26A 3.2631 no 1_655
H54C H26B 2.7799 no 1_655
H54C H74A 3.1512 no 4_554
H54C H74B 2.6475 no 4_554
H56A H17A 3.2912 no .
H56A H43 3.5274 no 3_665
H56A H54B 3.1430 no 3_665
H56A H74B 3.2195 no 2_655
H56A H75 3.4851 no 2_655
H56B C60 3.2673 no 2_655
H56B C61 3.1546 no 2_655
H56B H60 3.2771 no 2_655
H56B H61 3.1071 no 2_655
H56C C10 3.5498 no .
H56C C16 3.4349 no .
H56C C17 3.5767 no .
H56C H10 2.7292 no .
H56C H16B 2.5051 no .
H56C H17A 2.7535 no .
H57A C49 3.4332 no 3_665
H57A C50 3.4817 no 3_665
H57A H57B 3.3661 no 3_665
H57B C43 3.4511 no 3_665
H57B C46 3.2280 no 3_665
H57B C47 3.1603 no 3_665
H57B C48 3.4495 no 3_665
H57B C51 3.5678 no 3_665
H57B C54 3.1639 no 3_665
H57B H43 2.7261 no 3_665
H57B H54A 3.1154 no 3_665
H57B H54B 2.4909 no 3_665
H57B H57A 3.3661 no 3_665
H57B H57B 3.5769 no 3_665
H57C C16 3.4967 no .
H57C C48 3.5892 no 3_665
H57C C54 3.4075 no 3_665
H57C H16B 2.7818 no .
H57C H16C 3.3433 no .
H57C H54A 2.9030 no 3_665
H57C H54B 3.0326 no 3_665
H60 C69 3.4958 no 3_655
H60 C76 3.4002 no 2_645
H60 C77 3.3972 no 2_645
H60 H56B 3.2771 no 2_645
H60 H69A 3.0167 no 3_655
H60 H69B 3.0739 no 3_655
H60 H77A 2.6960 no 2_645
H60 H76 2.8666 no 2_645
H61 F42 2.6383 no 2_645
H61 C76 3.4232 no 2_645
H61 H42 2.9098 no 2_645
H61 H9 3.3361 no 2_645
H61 H44 2.9167 no 3_655
H61 H56B 3.1071 no 2_645
H61 H69A 3.4496 no 3_655
H61 H76 2.6464 no 2_645
H62 C8 3.3888 no 2_645
H62 C9 2.8447 no 2_645
H62 C10 3.3288 no 2_645
H62 H8 3.5725 no 2_645
H62 H9 2.7003 no 2_645
H62 H10 3.4869 no 2_645
H62 H66A 2.9872 no 3_655
H62 H66B 3.3493 no 3_655
H65A C49 3.5282 no 2_645
H65A C50 3.3984 no 2_645
H65A H37B 3.4733 no .
H65A H49 3.1618 no 2_645
H65A H50 2.9158 no 2_645
H65B C37 3.3275 no .
H65B H37A 3.0759 no .
H65B H37B 2.8806 no .
H65B H38A 3.0378 no .
H65B H69B 3.5568 no 3_655
H65B H77A 2.8773 no 2_645
H65C C10 3.4737 no .
H65C C16 3.0761 no .
H65C H10 2.8424 no .
H65C H16A 2.5859 no .
H65C H16B 2.6846 no .
H65C H37B 2.9294 no .
H65C H38A 3.1169 no .
H66A C8 3.3992 no 4_554
H66A C62 3.5692 no 3_655
H66A C69 3.4855 no 3_655
H66A H8 2.7556 no 4_554
H66A H9 3.3835 no 4_554
H66A H62 2.9872 no 3_655
H66A H69B 2.5175 no 3_655
H66B C9 3.5741 no 4_554
H66B H8 3.1255 no 4_554
H66B H9 2.8972 no 4_554
H66B H62 3.3493 no 3_655
H66C C8 3.4323 no 4_554
H66C C16 3.4504 no .
H66C H8 2.5717 no 4_554
H66C H9 3.5213 no 4_554
H66C H13A 3.3300 no 4_554
H66C H16A 3.1870 no .
H66C H16B 3.1694 no .
H66C H16C 3.4252 no .
H66C H38A 3.5832 no .
H67 C21 3.5080 no 1_655
H67 C22 3.4395 no 1_655
H67 H21 2.9161 no 1_655
H67 H22 2.7659 no 1_655
H68A C6 3.3694 no 2_645
H68A C7 3.1687 no 2_645
H68A C8 3.0441 no 2_645
H68A C9 3.1473 no 2_645
H68A C10 3.3147 no 2_645
H68A C11 3.4256 no 2_645
H68A C14 3.4530 no 2_645
H68A H8 3.4474 no 2_645
H68A H14A 3.1979 no 2_645
H68A H14B 2.9574 no 2_645
H68A H17A 3.5634 no 2_645
H68A H17B 3.4634 no 2_645
H68B C17 3.2729 no 2_645
H68B H17A 2.8881 no 2_645
H68B H17B 2.7663 no 2_645
H68B H22 3.1757 no 1_655
H68B H28B 3.1434 no 1_655
H68C C14 3.3398 no 2_645
H68C C22 3.1049 no 1_655
H68C C28 3.5140 no 1_655
H68C H3 3.3840 no 2_645
H68C H14A 2.8058 no 2_645
H68C H14B 2.9759 no 2_645
H68C H17B 3.5802 no 2_645
H68C H21 3.4827 no 1_655
H68C H22 2.3249 no 1_655
H68C H28A 3.4158 no 1_655
H68C H28B 2.7647 no 1_655
H69A C60 3.5158 no 3_655
H69A C76 3.1936 no 4_554
H69A C77 3.2442 no 4_554
H69A H21 3.2734 no 1_655
H69A H60 3.0167 no 3_655
H69A H61 3.4496 no 3_655
H69A H77A 3.3144 no 4_554
H69A H77B 2.6885 no 4_554
H69A H76 3.3470 no 4_554
H69B C60 3.5452 no 3_655
H69B C66 3.4903 no 3_655
H69B H14B 3.2490 no 2_645
H69B H60 3.0739 no 3_655
H69B H65B 3.5568 no 3_655
H69B H66A 2.5175 no 3_655
H69B H77B 3.3579 no 4_554
H69C C21 3.2488 no 1_655
H69C C77 3.4687 no 4_554
H69C H14B 3.1519 no 2_645
H69C H21 2.5223 no 1_655
H69C H22 3.3527 no 1_655
H69C H77B 2.5905 no 4_554
H73A C17 2.8251 no 2_645
H73A H17A 2.5653 no 2_645
H73A H17B 2.5837 no 2_645
H73A H17C 2.8523 no 2_645
H73A H20 3.5332 no 4_655
H73A H28B 3.3900 no 1_655
H73B C20 3.4861 no 4_655
H73B C29 3.3141 no 1_655
H73B H17B 3.5665 no 2_645
H73B H20 2.5540 no 4_655
H73B H25B 3.0974 no 4_655
H73B H26B 3.5238 no 4_655
H73B H28B 3.1847 no 1_655
H73B H29A 2.6549 no 1_655
H73B H29C 3.1180 no 1_655
H74A C20 3.0598 no 4_655
H74A C21 3.0658 no 4_655
H74A H20 2.4563 no 4_655
H74A H21 2.4724 no 4_655
H74A H54B 3.4554 no 4_555
H74A H54C 3.1512 no 4_555
H74B C54 2.9656 no 4_555
H74B H17A 3.3597 no 2_645
H74B H17C 3.3326 no 2_645
H74B H20 3.3557 no 4_655
H74B H43 3.2552 no 4_555
H74B H54B 2.4176 no 4_555
H74B H54C 2.6475 no 4_555
H74B H56A 3.2195 no 2_645
H77A C37 3.3779 no 2_655
H77A H37A 2.4516 no 2_655
H77A H37B 3.5363 no 2_655
H77A H60 2.6960 no 2_655
H77A H65B 2.8773 no 2_655
H77A H69A 3.3144 no 4_555
H77B C69 3.0224 no 4_555
H77B H21 3.2637 no 4_655
H77B H37A 2.9898 no 2_655
H77B H69A 2.6885 no 4_555
H77B H69B 3.3579 no 4_555
H77B H69C 2.5905 no 4_555
H78A C29 3.0696 no 1_655
H78A H29A 2.4725 no 1_655
H78A H29B 3.1934 no 1_655
H78A H29C 3.0726 no 1_655
H78A H34B 3.2576 no 2_655
H78A H37A 2.9315 no 2_655
H78B C36 3.1605 no 2_655
H78B C37 2.9427 no 2_655
H78B H29A 3.3215 no 1_655
H78B H37A 2.1311 no 2_655
H78B H37B 3.3312 no 2_655
H78B H36 3.4223 no 2_655
H31 H13A 3.3949 no 4_554
H31 H13C 3.1328 no 4_554
H35 C4 3.5781 no 2_545
H35 H4 3.0402 no 2_545
H35 H29B 3.2045 no 2_545
H35 H53B 3.5022 no 2_645
H36 C48 3.4168 no 2_645
H36 C53 3.4020 no 2_645
H36 H48 2.7746 no 2_645
H36 H53A 3.1253 no 2_645
H36 H53B 2.7835 no 2_645
H36 H78B 3.4223 no 2_645
H71 H29A 3.2626 no 1_655
H72 H22 3.2016 no 1_655
H72 H29A 3.4451 no 1_655
H75 H43 3.1960 no 4_555
H75 H44 3.2217 no 4_555
H75 H50 3.4658 no 2_645
H75 H56A 3.4851 no 2_645
H76 C60 3.4203 no 2_655
H76 C61 3.3059 no 2_655
H76 H44 3.5498 no 4_555
H76 H60 2.8666 no 2_655
H76 H61 2.6464 no 2_655
H76 H69A 3.3470 no 4_555

loop_
_geom_torsion_atom_site_label_1
_geom_torsion_atom_site_label_2
_geom_torsion_atom_site_label_3
_geom_torsion_atom_site_label_4
_geom_torsion
_geom_torsion_publ_flag
F1 Ir1 C1 N2 71.2(3) no
F1 Ir1 C1 N5 -105.5(4) no
F1 Ir1 C32 C31 -171.6(2) no
F1 Ir1 C32 C33 -51.5(5) no
F1 Ir1 C35 C34 152.4(3) no
F1 Ir1 C35 C36 -87.19(17) no
F1 Ir1 C36 C35 92.17(18) no
F1 Ir1 C36 C37 -144.5(2) no
C1 Ir1 C31 C32 -92.21(16) no
C1 Ir1 C31 C38 148.7(2) no
C31 Ir1 C1 N2 -93.5(3) no
C31 Ir1 C1 N5 89.8(4) no
C1 Ir1 C32 C31 90.97(18) no
C1 Ir1 C32 C33 -149.0(3) no
C32 Ir1 C1 N2 -133.4(3) no
C32 Ir1 C1 N5 49.9(4) no
C1 Ir1 C36 C35 176.1(3) no
C1 Ir1 C36 C37 -60.6(5) no
C36 Ir1 C1 N2 -12.6(6) no
C36 Ir1 C1 N5 170.7(3) no
C31 Ir1 C32 C31 -0.00(17) no
C31 Ir1 C32 C33 120.1(4) no
C32 Ir1 C31 C32 -0.00(18) no
C32 Ir1 C31 C38 -119.1(3) no
C31 Ir1 C35 C34 -43.2(3) no
C31 Ir1 C35 C36 77.19(19) no
C35 Ir1 C31 C32 77.34(17) no
C35 Ir1 C31 C38 -41.7(2) no
C31 Ir1 C36 C35 -100.2(2) no
C31 Ir1 C36 C37 23.1(2) no
C36 Ir1 C31 C32 114.10(17) no
C36 Ir1 C31 C38 -5.0(2) no
C32 Ir1 C35 C34 -4.1(3) no
C32 Ir1 C35 C36 116.3(2) no
C35 Ir1 C32 C31 -99.77(19) no
C35 Ir1 C32 C33 20.3(3) no
C32 Ir1 C36 C35 -63.9(2) no
C32 Ir1 C36 C37 59.4(2) no
C36 Ir1 C32 C31 -66.28(19) no
C36 Ir1 C32 C33 53.8(3) no
C35 Ir1 C36 C35 0.0(2) no
C35 Ir1 C36 C37 123.3(4) no
C36 Ir1 C35 C34 -120.4(4) no
C36 Ir1 C35 C36 0.0(2) no
F41 Ir41 C41 N42 102.4(3) no
F41 Ir41 C41 N45 -80.3(3) no
F41 Ir41 C72 C71 -168.7(2) no
F41 Ir41 C72 C73 -49.6(5) no
F41 Ir41 C75 C74 150.6(3) no
F41 Ir41 C75 C76 -89.28(18) no
F41 Ir41 C76 C75 89.5(2) no
F41 Ir41 C76 C77 -147.1(3) no
C41 Ir41 C71 C72 -97.21(17) no
C41 Ir41 C71 C78 141.5(2) no
C71 Ir41 C41 N42 -59.2(3) no
C71 Ir41 C41 N45 118.2(3) no
C41 Ir41 C72 C71 83.94(18) no
C41 Ir41 C72 C73 -157.0(2) no
C72 Ir41 C41 N42 -98.2(3) no
C72 Ir41 C41 N45 79.1(3) no
C41 Ir41 C76 C75 -178.3(3) no
C41 Ir41 C76 C77 -55.0(6) no
C76 Ir41 C41 N42 11.2(6) no
C76 Ir41 C41 N45 -171.4(4) no
C71 Ir41 C72 C71 0.00(18) no
C71 Ir41 C72 C73 119.1(4) no
C72 Ir41 C71 C72 0.00(19) no
C72 Ir41 C71 C78 -121.3(3) no
C71 Ir41 C75 C74 -47.9(4) no
C71 Ir41 C75 C76 72.3(2) no
C75 Ir41 C71 C72 72.1(2) no
C75 Ir41 C71 C78 -49.1(3) no
C71 Ir41 C76 C75 -106.3(2) no
C71 Ir41 C76 C77 17.0(3) no
C76 Ir41 C71 C72 107.7(2) no
C76 Ir41 C71 C78 -13.6(2) no
C72 Ir41 C75 C74 -10.3(3) no
C72 Ir41 C75 C76 109.8(2) no
C75 Ir41 C72 C71 -106.1(2) no
C75 Ir41 C72 C73 12.9(3) no
C72 Ir41 C76 C75 -69.0(2) no
C72 Ir41 C76 C77 54.3(3) no
C76 Ir41 C72 C71 -71.3(2) no
C76 Ir41 C72 C73 47.8(3) no
C75 Ir41 C76 C75 0.0(2) no
C75 Ir41 C76 C77 123.3(5) no
C76 Ir41 C75 C74 -120.1(5) no
C76 Ir41 C75 C76 0.0(2) no
C1 N2 C3 C4 -0.2(4) no
C3 N2 C1 Ir1 -177.2(3) no
C3 N2 C1 N5 0.4(4) no
C1 N2 C6 C7 -89.5(4) no
C1 N2 C6 C11 91.4(4) no
C6 N2 C1 Ir1 2.6(5) no
C6 N2 C1 N5 -179.8(3) no
C3 N2 C6 C7 90.2(4) no
C3 N2 C6 C11 -88.8(4) no
C6 N2 C3 C4 -179.9(3) no
C1 N5 C4 C3 0.4(4) no
C4 N5 C1 Ir1 176.7(3) no
C4 N5 C1 N2 -0.4(4) no
C1 N5 C18 C19 -111.6(4) no
C1 N5 C18 C23 70.9(5) no
C18 N5 C1 Ir1 -0.6(6) no
C18 N5 C1 N2 -177.8(3) no
C4 N5 C18 C19 71.3(5) no
C4 N5 C18 C23 -106.1(4) no
C18 N5 C4 C3 177.8(3) no
C41 N42 C43 C44 -0.9(4) no
C43 N42 C41 Ir41 178.9(3) no
C43 N42 C41 N45 1.0(4) no
C41 N42 C46 C47 113.1(4) no
C41 N42 C46 C51 -70.2(4) no
C46 N42 C41 Ir41 -7.5(5) no
C46 N42 C41 N45 174.6(3) no
C43 N42 C46 C47 -74.0(4) no
C43 N42 C46 C51 102.7(4) no
C46 N42 C43 C44 -174.8(3) no
C41 N45 C44 C43 0.1(4) no
C44 N45 C41 Ir41 -178.5(3) no
C44 N45 C41 N42 -0.7(4) no
C41 N45 C58 C59 81.3(4) no
C41 N45 C58 C63 -103.4(4) no
C58 N45 C41 Ir41 5.9(6) no
C58 N45 C41 N42 -176.3(3) no
C44 N45 C58 C59 -93.8(4) no
C44 N45 C58 C63 81.4(4) no
C58 N45 C44 C43 176.0(3) no
N2 C3 C4 N5 -0.1(4) no
N2 C6 C7 C8 176.5(3) no
N2 C6 C7 C12 -6.8(5) no
N2 C6 C11 C10 -176.0(3) no
N2 C6 C11 C15 8.4(5) no
C7 C6 C11 C10 5.0(5) no
C7 C6 C11 C15 -170.5(3) no
C11 C6 C7 C8 -4.5(5) no
C11 C6 C7 C12 172.2(3) no
C6 C7 C8 C9 0.7(5) no
C6 C7 C12 C13 149.7(3) no
C6 C7 C12 C14 -86.6(4) no
C8 C7 C12 C13 -33.7(5) no
C8 C7 C12 C14 90.0(4) no
C12 C7 C8 C9 -176.1(3) no
C7 C8 C9 C10 2.4(6) no
C8 C9 C10 C11 -1.8(6) no
C9 C10 C11 C6 -1.8(5) no
C9 C10 C11 C15 173.8(3) no
C6 C11 C15 C16 -143.3(3) no
C6 C11 C15 C17 94.1(4) no
C10 C11 C15 C16 41.3(5) no
C10 C11 C15 C17 -81.3(4) no
N5 C18 C19 C20 -177.4(3) no
N5 C18 C19 C24 3.2(5) no
N5 C18 C23 C22 175.8(3) no
N5 C18 C23 C27 -0.7(5) no
C19 C18 C23 C22 -1.5(6) no
C19 C18 C23 C27 -178.0(3) no
C23 C18 C19 C20 -0.1(6) no
C23 C18 C19 C24 -179.5(3) no
C18 C19 C20 C21 1.4(6) no
C18 C19 C24 C25 123.0(4) no
C18 C19 C24 C26 -114.6(4) no
C20 C19 C24 C25 -56.4(4) no
C20 C19 C24 C26 66.0(4) no
C24 C19 C20 C21 -179.1(3) no
C19 C20 C21 C22 -1.1(6) no
C20 C21 C22 C23 -0.6(6) no
C21 C22 C23 C18 1.8(6) no
C21 C22 C23 C27 178.5(3) no
C18 C23 C27 C28 -137.9(4) no
C18 C23 C27 C29 96.9(4) no
C22 C23 C27 C28 45.7(5) no
C22 C23 C27 C29 -79.6(4) no
Ir1 C31 C32 Ir1 -0.0 no
Ir1 C31 C32 C33 -104.1(3) no
Ir1 C31 C38 C37 -14.5(4) no
C32 C31 C38 C37 -94.3(4) no
C38 C31 C32 Ir1 105.1(4) no
C38 C31 C32 C33 0.9(6) no
Ir1 C32 C33 C34 -33.8(5) no
C31 C32 C33 C34 47.7(6) no
C32 C33 C34 C35 30.0(6) no
C33 C34 C35 Ir1 -12.6(5) no
C33 C34 C35 C36 -92.6(5) no
Ir1 C35 C36 Ir1 -0.000(12) no
Ir1 C35 C36 C37 -99.8(3) no
C34 C35 C36 Ir1 103.4(4) no
C34 C35 C36 C37 3.6(6) no
Ir1 C36 C37 C38 -38.3(4) no
C35 C36 C37 C38 43.1(6) no
C36 C37 C38 C31 35.3(5) no
N42 C43 C44 N45 0.5(4) no
N42 C46 C47 C48 178.4(3) no
N42 C46 C47 C52 0.3(5) no
N42 C46 C51 C50 -179.0(3) no
N42 C46 C51 C55 -2.3(5) no
C47 C46 C51 C50 -2.3(5) no
C47 C46 C51 C55 174.3(3) no
C51 C46 C47 C48 1.8(5) no
C51 C46 C47 C52 -176.3(3) no
C46 C47 C48 C49 -0.1(5) no
C46 C47 C52 C53 -133.9(3) no
C46 C47 C52 C54 104.8(4) no
C48 C47 C52 C53 48.0(4) no
C48 C47 C52 C54 -73.2(4) no
C52 C47 C48 C49 178.1(3) no
C47 C48 C49 C50 -1.0(6) no
C48 C49 C50 C51 0.4(6) no
C49 C50 C51 C46 1.2(5) no
C49 C50 C51 C55 -175.5(3) no
C46 C51 C55 C56 156.1(3) no
C46 C51 C55 C57 -78.9(4) no
C50 C51 C55 C56 -27.4(5) no
C50 C51 C55 C57 97.6(4) no
N45 C58 C59 C60 174.2(3) no
N45 C58 C59 C64 -3.5(5) no
N45 C58 C63 C62 -174.1(3) no
N45 C58 C63 C67 4.7(5) no
C59 C58 C63 C62 0.9(5) no
C59 C58 C63 C67 179.8(3) no
C63 C58 C59 C60 -0.9(5) no
C63 C58 C59 C64 -178.6(3) no
C58 C59 C60 C61 -0.1(6) no
C58 C59 C64 C65 -145.9(3) no
C58 C59 C64 C66 91.4(4) no
C60 C59 C64 C65 36.6(5) no
C60 C59 C64 C66 -86.2(5) no
C64 C59 C60 C61 177.5(3) no
C59 C60 C61 C62 1.2(6) no
C60 C61 C62 C63 -1.2(6) no
C61 C62 C63 C58 0.1(6) no
C61 C62 C63 C67 -178.8(3) no
C58 C63 C67 C68 132.8(3) no
C58 C63 C67 C69 -104.3(4) no
C62 C63 C67 C68 -48.3(4) no
C62 C63 C67 C69 74.6(4) no
Ir41 C71 C72 Ir41 -0.000(11) no
Ir41 C71 C72 C73 -103.9(4) no
Ir41 C71 C78 C77 7.3(4) no
C72 C71 C78 C77 -73.6(5) no
C78 C71 C72 Ir41 103.5(4) no
C78 C71 C72 C73 -0.5(6) no
Ir41 C72 C73 C74 -13.8(5) no
C71 C72 C73 C74 66.4(6) no
C72 C73 C74 C75 5.0(9) no
C73 C74 C75 Ir41 5.9(9) no
C73 C74 C75 C76 -73.3(8) no
Ir41 C75 C76 Ir41 0.000(12) no
Ir41 C75 C76 C77 -100.7(5) no
C74 C75 C76 Ir41 101.1(6) no
C74 C75 C76 C77 0.4(9) no
Ir41 C76 C77 C78 -18.6(7) no
C75 C76 C77 C78 63.0(9) no
C76 C77 C78 C71 8.0(8) no
